data_1515268
loop_
_publ_author_name
'Kimmel, Kyle L.'
'Weaver, Jimmie D.'
'Ellman, Jonathan A.'

_publ_section_title
;
 Enantio- and diastereoselective addition of cyclohexyl Meldrum's acid to
 \b- and \a,\b-disubstituted nitroalkenes via N-sulfinyl urea catalysis
;
_journal_issue 1
_journal_name_full 'Chemical Science'
_journal_page_first 121
_journal_paper_doi 10.1039/c1sc00441g
_journal_volume 3
_journal_year 2012
_chemical_absolute_configuration ad
_chemical_formula_moiety 'O6 N C18 H21'
_chemical_formula_sum 'C18 H21 N O6'
_chemical_formula_weight 347.37
_space_group_IT_number 1
_symmetry_cell_setting triclinic
_symmetry_Int_Tables_number 1
_symmetry_space_group_name_Hall 'P 1'
_symmetry_space_group_name_H-M 'P 1'
_atom_sites_solution_hydrogens geom
_atom_sites_solution_primary direct
_atom_sites_solution_secondary difmap
_cell_angle_alpha 102.179(7)
_cell_angle_beta 107.108(8)
_cell_angle_gamma 93.227(7)
_cell_formula_units_Z 4
_cell_length_a 11.3125(2)
_cell_length_b 12.0218(2)
_cell_length_c 13.7304(10)
_cell_measurement_reflns_used 11114
_cell_measurement_temperature 93
_cell_measurement_theta_max 65.89
_cell_measurement_theta_min 6.88
_cell_volume 1730.44(17)
_computing_cell_refinement 'CrystalClear-SM Expert 2.0 r4'
_computing_data_collection 'CrystalClear-SM Expert 2.0 r4 (Rigaku, 2009)'
_computing_data_reduction 'CrystalClear-SM Expert 2.0 r4'
_computing_molecular_graphics 'CrystalStructure 4.0'
_computing_publication_material 'CrystalStructure 4.0 (Rigaku, 2010)'
_computing_structure_refinement 'SHELXL97 (Sheldrick, 1997)'
_computing_structure_solution 'SIR2004 (Burla, et al., 2005)'
_diffrn_ambient_temperature 93
_diffrn_detector_area_resol_mean 11.111
_diffrn_measured_fraction_theta_full 'ACTA 50'
_diffrn_measured_fraction_theta_max 0.608
_diffrn_measurement_device_type 'Rigaku Saturn724 CCD'
_diffrn_measurement_method \w
_diffrn_radiation_type 'Cu K\a'
_diffrn_radiation_wavelength 1.54187
_diffrn_reflns_av_R_equivalents 0.0580
_diffrn_reflns_limit_h_max 12
_diffrn_reflns_limit_h_min -10
_diffrn_reflns_limit_k_max 14
_diffrn_reflns_limit_k_min -14
_diffrn_reflns_limit_l_max 16
_diffrn_reflns_limit_l_min -14
_diffrn_reflns_number 11758
_diffrn_reflns_theta_full 'ACTA 50'
_diffrn_reflns_theta_max 65.89
_diffrn_standards_number 0
_exptl_absorpt_coefficient_mu 0.841
_exptl_absorpt_correction_T_max 0.935
_exptl_absorpt_correction_T_min 0.613
_exptl_absorpt_correction_type multi-scan
_exptl_absorpt_process_details 'Jacobson, R. (1998) Private communication'
_exptl_crystal_colour Colorless
_exptl_crystal_density_diffrn 1.333
_exptl_crystal_density_method 'not measured'
_exptl_crystal_description Block
_exptl_crystal_F_000 736.00
_exptl_crystal_size_max 0.10
_exptl_crystal_size_mid 0.10
_exptl_crystal_size_min 0.08
_refine_diff_density_max 0.230
_refine_diff_density_min -0.300
_refine_ls_abs_structure_details 'Flack, H. D. (1983), Acta Cryst. A39, 876-881. 2000 Friedel Pairs'
_refine_ls_abs_structure_Flack 0.04(20)
_refine_ls_extinction_method none
_refine_ls_goodness_of_fit_ref 1.088
_refine_ls_hydrogen_treatment constr
_refine_ls_number_parameters 901
_refine_ls_number_reflns 7325
_refine_ls_number_restraints 3
_refine_ls_R_factor_gt 0.0562
_refine_ls_shift/su_max 0.000
_refine_ls_structure_factor_coef Fsqd
_refine_ls_weighting_details 'w = 1/[\s^2^(Fo^2^)+(0.1031P)^2^+0.0000P] where P=(Fo^2^+2Fc^2^)/3'
_refine_ls_weighting_scheme calc
_refine_ls_wR_factor_ref 0.1611
_reflns_number_gt 6393
_reflns_number_total 7325
_reflns_threshold_expression F^2^>2.0\s(F^2^)
_cod_data_source_file c1sc00441g.txt
_cod_data_source_block '_kk02'
_cod_original_cell_volume 1730.44(16)
_cod_original_formula_sum 'O6 N C18 H21'
_cod_database_code 1515268

loop_
_symmetry_equiv_pos_site_id
_symmetry_equiv_pos_as_xyz
1 +X,+Y,+Z

loop_
_atom_site_label
_atom_site_type_symbol
_atom_site_fract_x
_atom_site_fract_y
_atom_site_fract_z
_atom_site_U_iso_or_equiv
_atom_site_adp_type
_atom_site_occupancy
_atom_site_symmetry_multiplicity
_atom_site_calc_flag
_atom_site_refinement_flags
O(1) O 0.8156(3) 0.9023(2) 0.6085(2) 0.0376(7) Uani 1.00 1 d .
O(2) O 0.9302(3) 1.0559(3) 0.7212(3) 0.0391(7) Uani 1.00 1 d .
O(3) O 0.5203(4) 0.9520(3) 0.7067(3) 0.0436(8) Uani 1.00 1 d .
O(4) O 0.6077(3) 0.8495(3) 0.6017(3) 0.0435(9) Uani 1.00 1 d .
O(5) O 0.8365(5) 1.0374(3) 1.0000(3) 0.0587(11) Uani 1.00 1 d .
O(6) O 0.6498(4) 1.0104(3) 1.0100(3) 0.0659(12) Uani 1.00 1 d .
O(7) O 0.7485(3) 0.9164(2) 1.2823(2) 0.0356(7) Uani 1.00 1 d .
O(8) O 0.6086(3) 0.8108(3) 1.1400(3) 0.0412(8) Uani 1.00 1 d .
O(9) O 1.0358(4) 0.7836(3) 1.2152(3) 0.0496(9) Uani 1.00 1 d .
O(10) O 0.9636(3) 0.9119(2) 1.3146(2) 0.0388(8) Uani 1.00 1 d .
O(11) O 0.8417(3) 0.7863(3) 0.9175(3) 0.0466(9) Uani 1.00 1 d .
O(12) O 0.6439(4) 0.7909(3) 0.8525(3) 0.0488(9) Uani 1.00 1 d .
O(13) O 1.0747(3) 0.4311(3) 0.8037(3) 0.0435(8) Uani 1.00 1 d .
O(14) O 1.0302(4) 0.5501(3) 0.9297(3) 0.0478(9) Uani 1.00 1 d .
O(15) O 1.4246(3) 0.5801(3) 0.8864(3) 0.0447(8) Uani 1.00 1 d .
O(16) O 1.2711(3) 0.4513(2) 0.7794(2) 0.0364(7) Uani 1.00 1 d .
O(17) O 1.3680(4) 0.5914(3) 1.2035(3) 0.0503(9) Uani 1.00 1 d .
O(18) O 1.1711(4) 0.5526(3) 1.1729(3) 0.0460(8) Uani 1.00 1 d .
O(19) O 1.2242(3) 0.4632(2) 1.4685(2) 0.0382(8) Uani 1.00 1 d .
O(20) O 1.0996(3) 0.3241(3) 1.3448(3) 0.0446(8) Uani 1.00 1 d .
O(21) O 1.5225(4) 0.3985(3) 1.3803(3) 0.0495(9) Uani 1.00 1 d .
O(22) O 1.4365(3) 0.5059(3) 1.4846(2) 0.0406(8) Uani 1.00 1 d .
O(23) O 1.0758(6) 0.3064(4) 1.0368(4) 0.0831(15) Uani 1.00 1 d .
O(24) O 1.2755(5) 0.3402(4) 1.0859(3) 0.0705(13) Uani 1.00 1 d .
N(1) N 0.7262(5) 1.0497(3) 0.9741(3) 0.0490(12) Uani 1.00 1 d .
N(2) N 0.7321(4) 0.7558(3) 0.9083(3) 0.0359(9) Uani 1.00 1 d .
N(3) N 1.2612(4) 0.6071(3) 1.1649(3) 0.0375(9) Uani 1.00 1 d .
N(4) N 1.1771(6) 0.2938(4) 1.0902(4) 0.0611(14) Uani 1.00 1 d .
C(1) C 0.7181(5) 0.8072(4) 0.5835(4) 0.0413(12) Uani 1.00 1 d .
C(2) C 0.7624(5) 0.7214(4) 0.6482(4) 0.0416(12) Uani 1.00 1 d .
C(3) C 0.8707(5) 0.6641(4) 0.6190(4) 0.0458(13) Uani 1.00 1 d .
C(4) C 0.8345(6) 0.6113(4) 0.5014(4) 0.0502(14) Uani 1.00 1 d .
C(5) C 0.7933(6) 0.7009(4) 0.4394(4) 0.0485(14) Uani 1.00 1 d .
C(6) C 0.6855(6) 0.7566(4) 0.4668(4) 0.0481(13) Uani 1.00 1 d .
C(7) C 0.8369(5) 0.9872(4) 0.6957(3) 0.0357(11) Uani 1.00 1 d .
C(8) C 0.7447(4) 0.9904(4) 0.7553(3) 0.0335(10) Uani 1.00 1 d .
C(9) C 0.6140(6) 0.9323(4) 0.6872(4) 0.0382(11) Uani 1.00 1 d .
C(10) C 0.7497(5) 1.1156(4) 0.8195(4) 0.0363(11) Uani 1.00 1 d .
C(11) C 0.6798(5) 1.1258(4) 0.8997(3) 0.0411(12) Uani 1.00 1 d .
C(12) C 0.6987(7) 1.2474(4) 0.9668(5) 0.0627(18) Uani 1.00 1 d .
C(13) C 0.7128(5) 1.1998(4) 0.7497(4) 0.0344(10) Uani 1.00 1 d .
C(14) C 0.5936(5) 1.1987(4) 0.6860(4) 0.0483(13) Uani 1.00 1 d .
C(15) C 0.5653(5) 1.2787(5) 0.6243(5) 0.0581(16) Uani 1.00 1 d .
C(16) C 0.6583(5) 1.3592(4) 0.6257(4) 0.0432(12) Uani 1.00 1 d .
C(17) C 0.7758(5) 1.3621(4) 0.6896(4) 0.0360(11) Uani 1.00 1 d .
C(18) C 0.8061(5) 1.2841(4) 0.7528(4) 0.0363(11) Uani 1.00 1 d .
C(19) C 0.8695(4) 0.9847(3) 1.3227(3) 0.0318(10) Uani 1.00 1 d .
C(20) C 0.8937(5) 1.0357(4) 1.4390(4) 0.0391(11) Uani 1.00 1 d .
C(21) C 0.8068(5) 1.1227(4) 1.4576(4) 0.0455(13) Uani 1.00 1 d .
C(22) C 0.8100(6) 1.2156(4) 1.3993(4) 0.0496(13) Uani 1.00 1 d .
C(23) C 0.7805(6) 1.1624(4) 1.2817(4) 0.0520(14) Uani 1.00 1 d .
C(24) C 0.8715(5) 1.0778(4) 1.2634(4) 0.0425(12) Uani 1.00 1 d .
C(25) C 0.7167(5) 0.8444(4) 1.1856(4) 0.0342(10) Uani 1.00 1 d .
C(26) C 0.8197(5) 0.8109(4) 1.1417(4) 0.0345(10) Uani 1.00 1 d .
C(27) C 0.9487(5) 0.8324(4) 1.2244(4) 0.0374(11) Uani 1.00 1 d .
C(28) C 0.7990(5) 0.6856(4) 1.0727(3) 0.0355(10) Uani 1.00 1 d .
C(29) C 0.7021(5) 0.6686(3) 0.9655(3) 0.0337(10) Uani 1.00 1 d .
C(30) C 0.7001(5) 0.5524(4) 0.8939(4) 0.0406(12) Uani 1.00 1 d .
C(31) C 0.7687(5) 0.5968(4) 1.1301(4) 0.0342(10) Uani 1.00 1 d .
C(32) C 0.6489(5) 0.5654(4) 1.1298(4) 0.0387(11) Uani 1.00 1 d .
C(33) C 0.6258(5) 0.4876(4) 1.1860(4) 0.0432(12) Uani 1.00 1 d .
C(34) C 0.7220(5) 0.4392(4) 1.2415(4) 0.0423(12) Uani 1.00 1 d .
C(35) C 0.8426(5) 0.4664(4) 1.2408(4) 0.0402(11) Uani 1.00 1 d .
C(36) C 0.8666(5) 0.5446(4) 1.1845(4) 0.0405(11) Uani 1.00 1 d .
C(37) C 1.1662(5) 0.3702(4) 0.7677(4) 0.0356(11) Uani 1.00 1 d .
C(38) C 1.2066(5) 0.2787(4) 0.8261(4) 0.0402(12) Uani 1.00 1 d .
C(39) C 1.2956(5) 0.2101(4) 0.7797(4) 0.0441(12) Uani 1.00 1 d .
C(40) C 1.2367(5) 0.1579(4) 0.6641(4) 0.0450(12) Uani 1.00 1 d .
C(41) C 1.1948(5) 0.2510(4) 0.6058(4) 0.0435(12) Uani 1.00 1 d .
C(42) C 1.1074(5) 0.3223(4) 0.6509(4) 0.0435(12) Uani 1.00 1 d .
C(43) C 1.1108(5) 0.5130(4) 0.8956(4) 0.0391(11) Uani 1.00 1 d .
C(44) C 1.2469(5) 0.5510(4) 0.9453(4) 0.0359(11) Uani 1.00 1 d .
C(45) C 1.3217(4) 0.5306(4) 0.8711(3) 0.0336(10) Uani 1.00 1 d .
C(46) C 1.2862(5) 0.6756(4) 1.0137(3) 0.0367(11) Uani 1.00 1 d .
C(47) C 1.2373(5) 0.7021(4) 1.1077(4) 0.0385(11) Uani 1.00 1 d .
C(48) C 1.3073(6) 0.8142(4) 1.1867(4) 0.0456(13) Uani 1.00 1 d .
C(49) C 1.2507(5) 0.7662(4) 0.9495(3) 0.0356(11) Uani 1.00 1 d .
C(50) C 1.3454(5) 0.8278(4) 0.9288(4) 0.0404(11) Uani 1.00 1 d .
C(51) C 1.3159(5) 0.9084(4) 0.8685(4) 0.0466(13) Uani 1.00 1 d .
C(52) C 1.1947(5) 0.9277(4) 0.8298(4) 0.0437(12) Uani 1.00 1 d .
C(53) C 1.1018(5) 0.8701(4) 0.8532(4) 0.0440(12) Uani 1.00 1 d .
C(54) C 1.1297(5) 0.7885(4) 0.9120(4) 0.0424(12) Uani 1.00 1 d .
C(55) C 1.3275(5) 0.5539(4) 1.4999(4) 0.0379(12) Uani 1.00 1 d .
C(56) C 1.3540(5) 0.6021(4) 1.6159(4) 0.0436(12) Uani 1.00 1 d .
C(57) C 1.2460(6) 0.6616(4) 1.6393(4) 0.0486(14) Uani 1.00 1 d .
C(58) C 1.2148(6) 0.7547(4) 1.5779(4) 0.0488(13) Uani 1.00 1 d .
C(59) C 1.1859(6) 0.7037(4) 1.4607(4) 0.0450(12) Uani 1.00 1 d .
C(60) C 1.2941(5) 0.6448(4) 1.4378(4) 0.0400(11) Uani 1.00 1 d .
C(61) C 1.1993(5) 0.3834(4) 1.3784(4) 0.0391(11) Uani 1.00 1 d .
C(62) C 1.2972(5) 0.3746(4) 1.3245(4) 0.0386(11) Uani 1.00 1 d .
C(63) C 1.4267(6) 0.4258(4) 1.3968(4) 0.0405(12) Uani 1.00 1 d .
C(64) C 1.3007(5) 0.2518(4) 1.2584(4) 0.0425(12) Uani 1.00 1 d .
C(65) C 1.1834(6) 0.2116(4) 1.1619(4) 0.0502(14) Uani 1.00 1 d .
C(66) C 1.1864(7) 0.0941(5) 1.0939(4) 0.0675(18) Uani 1.00 1 d .
C(67) C 1.3283(5) 0.1611(4) 1.3221(4) 0.0374(11) Uani 1.00 1 d .
C(68) C 1.2379(5) 0.1118(4) 1.3555(4) 0.0467(13) Uani 1.00 1 d .
C(69) C 1.2637(6) 0.0284(4) 1.4144(4) 0.0495(14) Uani 1.00 1 d .
C(70) C 1.3774(6) -0.0054(5) 1.4391(5) 0.0598(16) Uani 1.00 1 d .
C(71) C 1.4669(7) 0.0407(6) 1.4065(9) 0.103(3) Uani 1.00 1 d .
C(72) C 1.4400(6) 0.1242(5) 1.3473(7) 0.078(2) Uani 1.00 1 d .
H(2A) H 0.6922 0.6617 0.6361 0.050 Uiso 1.00 1 calc R
H(2B) H 0.7909 0.7608 0.7236 0.050 Uiso 1.00 1 calc R
H(3A) H 0.9448 0.7221 0.6403 0.055 Uiso 1.00 1 calc R
H(3B) H 0.8929 0.6036 0.6577 0.055 Uiso 1.00 1 calc R
H(4A) H 0.9066 0.5791 0.4845 0.060 Uiso 1.00 1 calc R
H(4B) H 0.7657 0.5480 0.4813 0.060 Uiso 1.00 1 calc R
H(5A) H 0.7670 0.6642 0.3634 0.058 Uiso 1.00 1 calc R
H(5B) H 0.8645 0.7607 0.4549 0.058 Uiso 1.00 1 calc R
H(6A) H 0.6646 0.8179 0.4288 0.058 Uiso 1.00 1 calc R
H(6B) H 0.6112 0.6984 0.4435 0.058 Uiso 1.00 1 calc R
H(8) H 0.7749 0.9441 0.8082 0.040 Uiso 1.00 1 calc R
H(10) H 0.8394 1.1411 0.8610 0.044 Uiso 1.00 1 calc R
H(11) H 0.5888 1.1020 0.8622 0.049 Uiso 1.00 1 calc R
H(12A) H 0.7874 1.2700 1.0060 0.075 Uiso 1.00 1 calc R
H(12B) H 0.6508 1.2506 1.0161 0.075 Uiso 1.00 1 calc R
H(12C) H 0.6701 1.3000 0.9216 0.075 Uiso 1.00 1 calc R
H(14) H 0.5293 1.1429 0.6837 0.058 Uiso 1.00 1 calc R
H(15) H 0.4821 1.2776 0.5814 0.070 Uiso 1.00 1 calc R
H(16) H 0.6400 1.4120 0.5823 0.052 Uiso 1.00 1 calc R
H(17) H 0.8392 1.4186 0.6916 0.043 Uiso 1.00 1 calc R
H(18) H 0.8890 1.2879 0.7975 0.044 Uiso 1.00 1 calc R
H(20A) H 0.8828 0.9733 1.4738 0.047 Uiso 1.00 1 calc R
H(20B) H 0.9810 1.0728 1.4709 0.047 Uiso 1.00 1 calc R
H(21A) H 0.8304 1.1584 1.5337 0.055 Uiso 1.00 1 calc R
H(21B) H 0.7207 1.0832 1.4350 0.055 Uiso 1.00 1 calc R
H(22A) H 0.8936 1.2610 1.4269 0.059 Uiso 1.00 1 calc R
H(22B) H 0.7481 1.2678 1.4103 0.059 Uiso 1.00 1 calc R
H(23A) H 0.6942 1.1223 1.2529 0.062 Uiso 1.00 1 calc R
H(23B) H 0.7863 1.2238 1.2446 0.062 Uiso 1.00 1 calc R
H(24A) H 0.8492 1.0421 1.1874 0.051 Uiso 1.00 1 calc R
H(24B) H 0.9568 1.1194 1.2868 0.051 Uiso 1.00 1 calc R
H(26) H 0.8235 0.8624 1.0939 0.041 Uiso 1.00 1 calc R
H(28) H 0.8799 0.6704 1.0602 0.043 Uiso 1.00 1 calc R
H(29) H 0.6178 0.6759 0.9738 0.040 Uiso 1.00 1 calc R
H(30A) H 0.7820 0.5465 0.8839 0.049 Uiso 1.00 1 calc R
H(30B) H 0.6366 0.5448 0.8258 0.049 Uiso 1.00 1 calc R
H(30C) H 0.6805 0.4912 0.9259 0.049 Uiso 1.00 1 calc R
H(32) H 0.5814 0.5975 1.0904 0.046 Uiso 1.00 1 calc R
H(33) H 0.5432 0.4681 1.1859 0.052 Uiso 1.00 1 calc R
H(34) H 0.7062 0.3868 1.2806 0.051 Uiso 1.00 1 calc R
H(35) H 0.9089 0.4319 1.2787 0.048 Uiso 1.00 1 calc R
H(36) H 0.9489 0.5624 1.1832 0.049 Uiso 1.00 1 calc R
H(38A) H 1.1327 0.2266 0.8205 0.048 Uiso 1.00 1 calc R
H(38B) H 1.2490 0.3146 0.9013 0.048 Uiso 1.00 1 calc R
H(39A) H 1.3724 0.2614 0.7909 0.053 Uiso 1.00 1 calc R
H(39B) H 1.3194 0.1484 0.8166 0.053 Uiso 1.00 1 calc R
H(40A) H 1.1639 0.1015 0.6530 0.054 Uiso 1.00 1 calc R
H(40B) H 1.2975 0.1170 0.6359 0.054 Uiso 1.00 1 calc R
H(41A) H 1.2690 0.3021 0.6104 0.052 Uiso 1.00 1 calc R
H(41B) H 1.1517 0.2148 0.5308 0.052 Uiso 1.00 1 calc R
H(42A) H 1.0888 0.3862 0.6158 0.052 Uiso 1.00 1 calc R
H(42B) H 1.0279 0.2738 0.6373 0.052 Uiso 1.00 1 calc R
H(44) H 1.2763 0.5008 0.9948 0.043 Uiso 1.00 1 calc R
H(46) H 1.3793 0.6863 1.0426 0.044 Uiso 1.00 1 calc R
H(47) H 1.1460 0.7078 1.0833 0.046 Uiso 1.00 1 calc R
H(48A) H 1.3966 0.8078 1.2107 0.055 Uiso 1.00 1 calc R
H(48B) H 1.2758 0.8278 1.2469 0.055 Uiso 1.00 1 calc R
H(48C) H 1.2938 0.8784 1.1526 0.055 Uiso 1.00 1 calc R
H(50) H 1.4297 0.8150 0.9559 0.048 Uiso 1.00 1 calc R
H(51) H 1.3802 0.9499 0.8541 0.056 Uiso 1.00 1 calc R
H(52) H 1.1748 0.9809 0.7870 0.052 Uiso 1.00 1 calc R
H(53) H 1.0184 0.8861 0.8289 0.053 Uiso 1.00 1 calc R
H(54) H 1.0648 0.7480 0.9265 0.051 Uiso 1.00 1 calc R
H(56A) H 1.4307 0.6578 1.6431 0.052 Uiso 1.00 1 calc R
H(56B) H 1.3687 0.5392 1.6526 0.052 Uiso 1.00 1 calc R
H(57A) H 1.2689 0.6967 1.7155 0.058 Uiso 1.00 1 calc R
H(57B) H 1.1716 0.6041 1.6198 0.058 Uiso 1.00 1 calc R
H(58A) H 1.1419 0.7892 1.5911 0.059 Uiso 1.00 1 calc R
H(58B) H 1.2863 0.8161 1.6023 0.059 Uiso 1.00 1 calc R
H(59A) H 1.1696 0.7653 1.4225 0.054 Uiso 1.00 1 calc R
H(59B) H 1.1098 0.6473 1.4351 0.054 Uiso 1.00 1 calc R
H(60A) H 1.2710 0.6085 1.3619 0.048 Uiso 1.00 1 calc R
H(60B) H 1.3677 0.7027 1.4562 0.048 Uiso 1.00 1 calc R
H(62) H 1.2750 0.4234 1.2727 0.046 Uiso 1.00 1 calc R
H(64) H 1.3720 0.2595 1.2301 0.051 Uiso 1.00 1 calc R
H(65) H 1.1072 0.2106 1.1847 0.060 Uiso 1.00 1 calc R
H(66A) H 1.1949 0.0370 1.1362 0.081 Uiso 1.00 1 calc R
H(66B) H 1.2574 0.0976 1.0670 0.081 Uiso 1.00 1 calc R
H(66C) H 1.1088 0.0725 1.0350 0.081 Uiso 1.00 1 calc R
H(68) H 1.1569 0.1348 1.3381 0.056 Uiso 1.00 1 calc R
H(69) H 1.2005 -0.0039 1.4367 0.059 Uiso 1.00 1 calc R
H(70) H 1.3952 -0.0613 1.4792 0.072 Uiso 1.00 1 calc R
H(71) H 1.5475 0.0169 1.4236 0.124 Uiso 1.00 1 calc R
H(72) H 1.5036 0.1552 1.3247 0.093 Uiso 1.00 1 calc R

loop_
_atom_site_aniso_label
_atom_site_aniso_U_11
_atom_site_aniso_U_22
_atom_site_aniso_U_33
_atom_site_aniso_U_12
_atom_site_aniso_U_13
_atom_site_aniso_U_23
O(1) 0.050(2) 0.0294(14) 0.0343(17) 0.0020(14) 0.0145(15) 0.0082(13)
O(2) 0.0406(19) 0.0359(16) 0.0419(18) 0.0029(15) 0.0124(15) 0.0128(14)
O(3) 0.048(2) 0.0408(18) 0.0462(20) 0.0056(17) 0.0187(17) 0.0143(15)
O(4) 0.046(2) 0.0383(17) 0.0394(19) -0.0016(16) 0.0078(16) 0.0033(14)
O(5) 0.081(3) 0.063(2) 0.036(2) 0.022(2) 0.016(2) 0.0206(18)
O(6) 0.098(3) 0.054(2) 0.052(2) -0.010(2) 0.030(2) 0.0223(18)
O(7) 0.0398(19) 0.0345(15) 0.0301(16) -0.0023(14) 0.0121(14) 0.0029(13)
O(8) 0.0383(19) 0.0365(16) 0.0450(19) 0.0067(14) 0.0073(15) 0.0091(14)
O(9) 0.044(2) 0.0504(19) 0.049(2) 0.0088(18) 0.0135(17) 0.0016(16)
O(10) 0.045(2) 0.0309(15) 0.0380(18) 0.0044(14) 0.0124(15) 0.0033(13)
O(11) 0.048(2) 0.0517(19) 0.0431(19) -0.0009(17) 0.0162(16) 0.0160(16)
O(12) 0.053(2) 0.0502(19) 0.047(2) 0.0115(18) 0.0109(18) 0.0240(17)
O(13) 0.045(2) 0.0428(17) 0.0384(18) -0.0023(16) 0.0113(15) 0.0057(14)
O(14) 0.051(2) 0.0424(18) 0.052(2) 0.0022(17) 0.0207(18) 0.0106(15)
O(15) 0.0367(19) 0.0470(18) 0.047(2) -0.0019(16) 0.0136(15) 0.0058(15)
O(16) 0.0416(19) 0.0344(15) 0.0324(17) -0.0057(14) 0.0120(14) 0.0084(13)
O(17) 0.055(2) 0.055(2) 0.048(2) 0.0130(19) 0.0181(19) 0.0211(17)
O(18) 0.059(2) 0.0451(18) 0.0413(19) 0.0075(17) 0.0207(17) 0.0177(15)
O(19) 0.047(2) 0.0310(15) 0.0358(17) -0.0042(14) 0.0128(15) 0.0089(13)
O(20) 0.043(2) 0.0349(16) 0.050(2) 0.0026(16) 0.0083(16) 0.0053(15)
O(21) 0.058(3) 0.0489(19) 0.048(2) 0.0042(18) 0.0206(18) 0.0184(16)
O(22) 0.042(2) 0.0394(16) 0.0369(18) 0.0032(16) 0.0080(15) 0.0091(14)
O(23) 0.123(4) 0.060(2) 0.052(3) 0.022(3) -0.003(3) 0.024(2)
O(24) 0.126(4) 0.053(2) 0.045(2) 0.010(3) 0.043(3) 0.0164(18)
N(1) 0.082(4) 0.0324(20) 0.034(2) -0.001(2) 0.021(2) 0.0083(17)
N(2) 0.043(2) 0.0326(18) 0.034(2) 0.0047(18) 0.0136(18) 0.0091(16)
N(3) 0.046(3) 0.040(2) 0.032(2) 0.0132(20) 0.0158(19) 0.0130(17)
N(4) 0.106(5) 0.044(2) 0.031(2) 0.018(3) 0.014(3) 0.0124(19)
C(1) 0.045(3) 0.037(2) 0.040(3) -0.005(2) 0.013(2) 0.008(2)
C(2) 0.060(3) 0.030(2) 0.037(3) 0.004(2) 0.015(2) 0.0114(19)
C(3) 0.065(4) 0.034(2) 0.042(3) 0.009(2) 0.022(3) 0.010(2)
C(4) 0.076(4) 0.034(2) 0.042(3) 0.007(3) 0.022(3) 0.006(2)
C(5) 0.075(4) 0.034(2) 0.034(3) 0.002(3) 0.020(3) 0.002(2)
C(6) 0.069(4) 0.038(2) 0.036(3) 0.003(3) 0.016(3) 0.007(2)
C(7) 0.054(3) 0.0251(19) 0.031(2) 0.005(2) 0.014(2) 0.0110(18)
C(8) 0.039(3) 0.036(2) 0.026(2) 0.004(2) 0.0067(19) 0.0111(18)
C(9) 0.052(3) 0.027(2) 0.035(3) 0.004(2) 0.011(2) 0.0106(18)
C(10) 0.045(3) 0.032(2) 0.033(2) 0.005(2) 0.010(2) 0.0139(19)
C(11) 0.066(3) 0.035(2) 0.028(2) 0.010(2) 0.017(2) 0.0164(19)
C(12) 0.114(6) 0.033(2) 0.057(3) 0.014(3) 0.049(4) 0.010(2)
C(13) 0.045(3) 0.028(2) 0.031(2) 0.007(2) 0.012(2) 0.0086(18)
C(14) 0.042(3) 0.041(3) 0.064(3) 0.004(2) 0.008(3) 0.028(2)
C(15) 0.042(3) 0.055(3) 0.076(4) 0.003(3) 0.003(3) 0.037(3)
C(16) 0.055(3) 0.037(2) 0.041(3) 0.006(2) 0.013(2) 0.019(2)
C(17) 0.047(3) 0.0275(20) 0.036(2) 0.004(2) 0.012(2) 0.0136(18)
C(18) 0.038(3) 0.029(2) 0.041(3) 0.0019(20) 0.011(2) 0.0093(19)
C(19) 0.028(2) 0.029(2) 0.038(3) 0.0025(19) 0.0063(19) 0.0101(19)
C(20) 0.047(3) 0.034(2) 0.033(2) -0.001(2) 0.008(2) 0.0073(19)
C(21) 0.059(3) 0.040(2) 0.037(3) 0.003(2) 0.017(2) 0.006(2)
C(22) 0.063(4) 0.039(3) 0.044(3) 0.013(3) 0.014(3) 0.006(2)
C(23) 0.080(4) 0.035(2) 0.040(3) 0.011(3) 0.016(3) 0.010(2)
C(24) 0.063(4) 0.031(2) 0.034(3) -0.000(2) 0.016(2) 0.0083(19)
C(25) 0.039(3) 0.027(2) 0.035(2) 0.0011(20) 0.009(2) 0.0093(18)
C(26) 0.040(3) 0.031(2) 0.038(2) 0.004(2) 0.018(2) 0.0101(18)
C(27) 0.044(3) 0.029(2) 0.037(3) -0.002(2) 0.013(2) 0.0055(19)
C(28) 0.044(3) 0.030(2) 0.032(2) 0.007(2) 0.011(2) 0.0069(18)
C(29) 0.044(3) 0.0268(20) 0.033(2) 0.0011(19) 0.0125(20) 0.0111(17)
C(30) 0.060(3) 0.029(2) 0.030(2) 0.003(2) 0.012(2) 0.0075(18)
C(31) 0.041(3) 0.029(2) 0.032(2) 0.0077(20) 0.010(2) 0.0069(18)
C(32) 0.047(3) 0.035(2) 0.040(3) 0.008(2) 0.017(2) 0.0168(20)
C(33) 0.051(3) 0.040(2) 0.044(3) 0.007(2) 0.021(2) 0.014(2)
C(34) 0.057(3) 0.036(2) 0.041(3) 0.010(2) 0.022(2) 0.012(2)
C(35) 0.049(3) 0.039(2) 0.037(3) 0.014(2) 0.013(2) 0.0131(20)
C(36) 0.048(3) 0.033(2) 0.042(3) 0.005(2) 0.016(2) 0.0084(20)
C(37) 0.038(3) 0.032(2) 0.038(3) -0.002(2) 0.017(2) 0.0046(19)
C(38) 0.058(3) 0.028(2) 0.035(2) -0.002(2) 0.014(2) 0.0100(18)
C(39) 0.054(3) 0.032(2) 0.044(3) 0.005(2) 0.016(2) 0.0063(20)
C(40) 0.058(3) 0.041(3) 0.038(3) 0.006(2) 0.016(2) 0.010(2)
C(41) 0.053(3) 0.042(2) 0.035(2) -0.002(2) 0.013(2) 0.010(2)
C(42) 0.052(3) 0.039(2) 0.035(3) 0.000(2) 0.009(2) 0.0041(20)
C(43) 0.051(3) 0.030(2) 0.039(3) -0.001(2) 0.018(2) 0.0095(19)
C(44) 0.045(3) 0.034(2) 0.031(2) 0.004(2) 0.011(2) 0.0131(18)
C(45) 0.038(3) 0.033(2) 0.034(2) 0.006(2) 0.014(2) 0.0115(18)
C(46) 0.047(3) 0.034(2) 0.031(2) 0.007(2) 0.011(2) 0.0139(19)
C(47) 0.049(3) 0.038(2) 0.033(2) 0.009(2) 0.014(2) 0.0164(19)
C(48) 0.069(4) 0.034(2) 0.038(3) 0.008(2) 0.022(3) 0.008(2)
C(49) 0.047(3) 0.031(2) 0.029(2) 0.002(2) 0.011(2) 0.0099(18)
C(50) 0.046(3) 0.035(2) 0.039(3) 0.005(2) 0.010(2) 0.0091(19)
C(51) 0.059(4) 0.034(2) 0.052(3) -0.001(2) 0.019(3) 0.017(2)
C(52) 0.062(4) 0.035(2) 0.030(2) 0.009(2) 0.004(2) 0.0147(19)
C(53) 0.053(3) 0.036(2) 0.041(3) 0.002(2) 0.009(2) 0.015(2)
C(54) 0.044(3) 0.037(2) 0.043(3) 0.004(2) 0.004(2) 0.016(2)
C(55) 0.039(3) 0.031(2) 0.038(3) -0.005(2) 0.008(2) 0.0069(19)
C(56) 0.059(3) 0.036(2) 0.032(3) 0.000(2) 0.011(2) 0.0071(20)
C(57) 0.074(4) 0.041(3) 0.035(3) 0.006(3) 0.023(3) 0.011(2)
C(58) 0.074(4) 0.034(2) 0.043(3) 0.009(3) 0.022(3) 0.012(2)
C(59) 0.061(4) 0.035(2) 0.042(3) 0.013(2) 0.018(3) 0.012(2)
C(60) 0.059(3) 0.030(2) 0.032(2) 0.004(2) 0.014(2) 0.0101(19)
C(61) 0.049(3) 0.028(2) 0.037(3) 0.008(2) 0.008(2) 0.0084(19)
C(62) 0.046(3) 0.041(2) 0.031(2) 0.008(2) 0.013(2) 0.0107(20)
C(63) 0.055(3) 0.036(2) 0.034(3) 0.004(2) 0.018(2) 0.011(2)
C(64) 0.058(3) 0.036(2) 0.036(3) 0.009(2) 0.014(2) 0.013(2)
C(65) 0.080(4) 0.039(2) 0.029(2) 0.010(3) 0.010(3) 0.0121(20)
C(66) 0.113(6) 0.044(3) 0.035(3) 0.011(3) 0.012(3) 0.003(2)
C(67) 0.048(3) 0.031(2) 0.035(3) 0.012(2) 0.012(2) 0.0079(19)
C(68) 0.053(3) 0.048(3) 0.045(3) 0.018(3) 0.017(3) 0.020(2)
C(69) 0.073(4) 0.037(2) 0.037(3) 0.014(3) 0.013(3) 0.013(2)
C(70) 0.057(4) 0.042(3) 0.064(4) -0.002(3) -0.009(3) 0.019(3)
C(71) 0.052(4) 0.074(4) 0.193(10) 0.018(4) 0.017(5) 0.082(6)
C(72) 0.051(4) 0.059(3) 0.143(7) 0.014(3) 0.034(4) 0.059(4)

loop_
_atom_type_symbol
_atom_type_description
_atom_type_scat_dispersion_real
_atom_type_scat_dispersion_imag
_atom_type_scat_source
O O 0.049 0.032
;
International Tables for Crystallography
(1992, Vol. C, Tables 4.2.6.8 and 6.1.1.4)
;
N N 0.031 0.018
;
International Tables for Crystallography
(1992, Vol. C, Tables 4.2.6.8 and 6.1.1.4)
;
C C 0.018 0.009
;
International Tables for Crystallography
(1992, Vol. C, Tables 4.2.6.8 and 6.1.1.4)
;
H H 0.000 0.000
;
International Tables for Crystallography
(1992, Vol. C, Table 6.1.1.4)
;

loop_
_geom_angle_atom_site_label_1
_geom_angle_atom_site_label_2
_geom_angle_atom_site_label_3
_geom_angle
_geom_angle_publ_flag
C(1) O(1) C(7) 120.3(4) yes
C(1) O(4) C(9) 121.8(4) yes
C(19) O(7) C(25) 118.3(4) yes
C(19) O(10) C(27) 120.2(3) yes
C(37) O(13) C(43) 120.1(4) yes
C(37) O(16) C(45) 119.4(4) yes
C(55) O(19) C(61) 120.8(4) yes
C(55) O(22) C(63) 120.2(4) yes
O(5) N(1) O(6) 124.3(5) yes
O(5) N(1) C(11) 119.0(5) yes
O(6) N(1) C(11) 116.5(5) yes
O(11) N(2) O(12) 123.1(4) yes
O(11) N(2) C(29) 119.9(4) yes
O(12) N(2) C(29) 117.0(4) yes
O(17) N(3) O(18) 123.5(4) yes
O(17) N(3) C(47) 118.6(4) yes
O(18) N(3) C(47) 117.9(4) yes
O(23) N(4) O(24) 123.0(6) yes
O(23) N(4) C(65) 117.8(6) yes
O(24) N(4) C(65) 119.1(5) yes
O(1) C(1) O(4) 109.9(4) yes
O(1) C(1) C(2) 110.5(4) yes
O(1) C(1) C(6) 105.9(5) yes
O(4) C(1) C(2) 110.5(5) yes
O(4) C(1) C(6) 107.1(4) yes
C(2) C(1) C(6) 112.8(4) yes
C(1) C(2) C(3) 110.9(5) yes
C(2) C(3) C(4) 111.2(4) yes
C(3) C(4) C(5) 110.7(4) yes
C(4) C(5) C(6) 111.2(5) yes
C(1) C(6) C(5) 111.5(4) yes
O(1) C(7) O(2) 117.7(5) yes
O(1) C(7) C(8) 118.0(4) yes
O(2) C(7) C(8) 124.3(4) yes
C(7) C(8) C(9) 113.3(4) yes
C(7) C(8) C(10) 109.9(4) yes
C(9) C(8) C(10) 114.8(4) yes
O(3) C(9) O(4) 119.0(4) yes
O(3) C(9) C(8) 124.8(4) yes
O(4) C(9) C(8) 116.2(5) yes
C(8) C(10) C(11) 114.6(4) yes
C(8) C(10) C(13) 112.8(4) yes
C(11) C(10) C(13) 111.4(4) yes
N(1) C(11) C(10) 110.5(5) yes
N(1) C(11) C(12) 106.7(4) yes
C(10) C(11) C(12) 112.1(5) yes
C(10) C(13) C(14) 123.6(5) yes
C(10) C(13) C(18) 117.9(4) yes
C(14) C(13) C(18) 118.5(5) yes
C(13) C(14) C(15) 120.9(5) yes
C(14) C(15) C(16) 120.1(5) yes
C(15) C(16) C(17) 119.3(5) yes
C(16) C(17) C(18) 121.7(5) yes
C(13) C(18) C(17) 119.4(4) yes
O(7) C(19) O(10) 109.4(3) yes
O(7) C(19) C(20) 107.6(4) yes
O(7) C(19) C(24) 109.9(3) yes
O(10) C(19) C(20) 106.8(3) yes
O(10) C(19) C(24) 111.6(4) yes
C(20) C(19) C(24) 111.4(3) yes
C(19) C(20) C(21) 111.8(4) yes
C(20) C(21) C(22) 112.5(5) yes
C(21) C(22) C(23) 110.3(4) yes
C(22) C(23) C(24) 110.4(4) yes
C(19) C(24) C(23) 111.4(5) yes
O(7) C(25) O(8) 118.6(5) yes
O(7) C(25) C(26) 117.8(4) yes
O(8) C(25) C(26) 123.6(4) yes
C(25) C(26) C(27) 113.8(4) yes
C(25) C(26) C(28) 115.5(4) yes
C(27) C(26) C(28) 109.1(4) yes
O(9) C(27) O(10) 118.4(4) yes
O(9) C(27) C(26) 124.8(4) yes
O(10) C(27) C(26) 116.8(5) yes
C(26) C(28) C(29) 113.5(4) yes
C(26) C(28) C(31) 111.9(4) yes
C(29) C(28) C(31) 110.8(4) yes
N(2) C(29) C(28) 111.0(4) yes
N(2) C(29) C(30) 104.9(4) yes
C(28) C(29) C(30) 112.0(4) yes
C(28) C(31) C(32) 122.8(4) yes
C(28) C(31) C(36) 118.4(5) yes
C(32) C(31) C(36) 118.8(5) yes
C(31) C(32) C(33) 121.1(5) yes
C(32) C(33) C(34) 120.0(6) yes
C(33) C(34) C(35) 120.2(5) yes
C(34) C(35) C(36) 120.1(5) yes
C(31) C(36) C(35) 119.7(5) yes
O(13) C(37) O(16) 109.0(3) yes
O(13) C(37) C(38) 111.5(5) yes
O(13) C(37) C(42) 106.4(4) yes
O(16) C(37) C(38) 111.1(4) yes
O(16) C(37) C(42) 105.8(4) yes
C(38) C(37) C(42) 112.8(4) yes
C(37) C(38) C(39) 109.7(5) yes
C(38) C(39) C(40) 111.5(4) yes
C(39) C(40) C(41) 110.4(4) yes
C(40) C(41) C(42) 111.9(5) yes
C(37) C(42) C(41) 110.5(4) yes
O(13) C(43) O(14) 117.6(4) yes
O(13) C(43) C(44) 117.2(5) yes
O(14) C(43) C(44) 125.2(4) yes
C(43) C(44) C(45) 114.4(4) yes
C(43) C(44) C(46) 117.0(4) yes
C(45) C(44) C(46) 108.6(4) yes
O(15) C(45) O(16) 117.1(5) yes
O(15) C(45) C(44) 125.2(4) yes
O(16) C(45) C(44) 117.7(4) yes
C(44) C(46) C(47) 114.7(4) yes
C(44) C(46) C(49) 112.7(3) yes
C(47) C(46) C(49) 108.8(4) yes
N(3) C(47) C(46) 108.9(4) yes
N(3) C(47) C(48) 106.8(3) yes
C(46) C(47) C(48) 111.2(5) yes
C(46) C(49) C(50) 118.5(4) yes
C(46) C(49) C(54) 122.5(5) yes
C(50) C(49) C(54) 119.1(5) yes
C(49) C(50) C(51) 119.9(5) yes
C(50) C(51) C(52) 120.3(6) yes
C(51) C(52) C(53) 120.0(5) yes
C(52) C(53) C(54) 120.3(5) yes
C(49) C(54) C(53) 120.4(5) yes
O(19) C(55) O(22) 109.6(3) yes
O(19) C(55) C(56) 106.1(4) yes
O(19) C(55) C(60) 110.5(4) yes
O(22) C(55) C(56) 108.0(4) yes
O(22) C(55) C(60) 110.7(5) yes
C(56) C(55) C(60) 111.9(4) yes
C(55) C(56) C(57) 111.7(4) yes
C(56) C(57) C(58) 110.8(5) yes
C(57) C(58) C(59) 110.4(4) yes
C(58) C(59) C(60) 111.1(4) yes
C(55) C(60) C(59) 111.3(5) yes
O(19) C(61) O(20) 118.5(5) yes
O(19) C(61) C(62) 117.5(4) yes
O(20) C(61) C(62) 124.0(4) yes
C(61) C(62) C(63) 113.6(4) yes
C(61) C(62) C(64) 115.6(4) yes
C(63) C(62) C(64) 110.3(4) yes
O(21) C(63) O(22) 118.1(4) yes
O(21) C(63) C(62) 123.9(4) yes
O(22) C(63) C(62) 118.0(5) yes
C(62) C(64) C(65) 112.1(4) yes
C(62) C(64) C(67) 114.4(4) yes
C(65) C(64) C(67) 111.8(4) yes
N(4) C(65) C(64) 108.8(4) yes
N(4) C(65) C(66) 104.8(4) yes
C(64) C(65) C(66) 113.2(5) yes
C(64) C(67) C(68) 121.6(5) yes
C(64) C(67) C(72) 121.7(6) yes
C(68) C(67) C(72) 116.7(6) yes
C(67) C(68) C(69) 121.5(6) yes
C(68) C(69) C(70) 119.9(6) yes
C(69) C(70) C(71) 119.6(7) yes
C(70) C(71) C(72) 120.0(7) yes
C(67) C(72) C(71) 122.2(8) yes
C(1) C(2) H(2A) 109.460 yes
C(1) C(2) H(2B) 109.460 yes
C(3) C(2) H(2A) 109.449 yes
C(3) C(2) H(2B) 109.450 yes
H(2A) C(2) H(2B) 108.030 yes
C(2) C(3) H(3A) 109.387 yes
C(2) C(3) H(3B) 109.389 yes
C(4) C(3) H(3A) 109.393 yes
C(4) C(3) H(3B) 109.392 yes
H(3A) C(3) H(3B) 108.004 yes
C(3) C(4) H(4A) 109.498 yes
C(3) C(4) H(4B) 109.505 yes
C(5) C(4) H(4A) 109.499 yes
C(5) C(4) H(4B) 109.498 yes
H(4A) C(4) H(4B) 108.071 yes
C(4) C(5) H(5A) 109.384 yes
C(4) C(5) H(5B) 109.386 yes
C(6) C(5) H(5A) 109.392 yes
C(6) C(5) H(5B) 109.391 yes
H(5A) C(5) H(5B) 108.013 yes
C(1) C(6) H(6A) 109.319 yes
C(1) C(6) H(6B) 109.321 yes
C(5) C(6) H(6A) 109.317 yes
C(5) C(6) H(6B) 109.327 yes
H(6A) C(6) H(6B) 107.971 yes
C(7) C(8) H(8) 106.003 yes
C(9) C(8) H(8) 106.003 yes
C(10) C(8) H(8) 106.013 yes
C(8) C(10) H(10) 105.716 yes
C(11) C(10) H(10) 105.715 yes
C(13) C(10) H(10) 105.719 yes
N(1) C(11) H(11) 109.173 yes
C(10) C(11) H(11) 109.165 yes
C(12) C(11) H(11) 109.172 yes
C(11) C(12) H(12A) 109.475 yes
C(11) C(12) H(12B) 109.469 yes
C(11) C(12) H(12C) 109.473 yes
H(12A) C(12) H(12B) 109.475 yes
H(12A) C(12) H(12C) 109.467 yes
H(12B) C(12) H(12C) 109.469 yes
C(13) C(14) H(14) 119.531 yes
C(15) C(14) H(14) 119.532 yes
C(14) C(15) H(15) 119.947 yes
C(16) C(15) H(15) 119.954 yes
C(15) C(16) H(16) 120.338 yes
C(17) C(16) H(16) 120.342 yes
C(16) C(17) H(17) 119.173 yes
C(18) C(17) H(17) 119.168 yes
C(13) C(18) H(18) 120.297 yes
C(17) C(18) H(18) 120.292 yes
C(19) C(20) H(20A) 109.245 yes
C(19) C(20) H(20B) 109.248 yes
C(21) C(20) H(20A) 109.252 yes
C(21) C(20) H(20B) 109.246 yes
H(20A) C(20) H(20B) 107.925 yes
C(20) C(21) H(21A) 109.107 yes
C(20) C(21) H(21B) 109.098 yes
C(22) C(21) H(21A) 109.106 yes
C(22) C(21) H(21B) 109.106 yes
H(21A) C(21) H(21B) 107.839 yes
C(21) C(22) H(22A) 109.608 yes
C(21) C(22) H(22B) 109.601 yes
C(23) C(22) H(22A) 109.608 yes
C(23) C(22) H(22B) 109.606 yes
H(22A) C(22) H(22B) 108.127 yes
C(22) C(23) H(23A) 109.586 yes
C(22) C(23) H(23B) 109.578 yes
C(24) C(23) H(23A) 109.583 yes
C(24) C(23) H(23B) 109.572 yes
H(23A) C(23) H(23B) 108.112 yes
C(19) C(24) H(24A) 109.357 yes
C(19) C(24) H(24B) 109.357 yes
C(23) C(24) H(24A) 109.355 yes
C(23) C(24) H(24B) 109.359 yes
H(24A) C(24) H(24B) 107.991 yes
C(25) C(26) H(26) 105.900 yes
C(27) C(26) H(26) 105.900 yes
C(28) C(26) H(26) 105.897 yes
C(26) C(28) H(28) 106.722 yes
C(29) C(28) H(28) 106.722 yes
C(31) C(28) H(28) 106.708 yes
N(2) C(29) H(29) 109.616 yes
C(28) C(29) H(29) 109.615 yes
C(30) C(29) H(29) 109.608 yes
C(29) C(30) H(30A) 109.469 yes
C(29) C(30) H(30B) 109.470 yes
C(29) C(30) H(30C) 109.467 yes
H(30A) C(30) H(30B) 109.477 yes
H(30A) C(30) H(30C) 109.478 yes
H(30B) C(30) H(30C) 109.466 yes
C(31) C(32) H(32) 119.452 yes
C(33) C(32) H(32) 119.456 yes
C(32) C(33) H(33) 120.000 yes
C(34) C(33) H(33) 120.003 yes
C(33) C(34) H(34) 119.905 yes
C(35) C(34) H(34) 119.896 yes
C(34) C(35) H(35) 119.941 yes
C(36) C(35) H(35) 119.934 yes
C(31) C(36) H(36) 120.126 yes
C(35) C(36) H(36) 120.135 yes
C(37) C(38) H(38A) 109.732 yes
C(37) C(38) H(38B) 109.726 yes
C(39) C(38) H(38A) 109.728 yes
C(39) C(38) H(38B) 109.723 yes
H(38A) C(38) H(38B) 108.203 yes
C(38) C(39) H(39A) 109.319 yes
C(38) C(39) H(39B) 109.322 yes
C(40) C(39) H(39A) 109.307 yes
C(40) C(39) H(39B) 109.315 yes
H(39A) C(39) H(39B) 107.969 yes
C(39) C(40) H(40A) 109.583 yes
C(39) C(40) H(40B) 109.584 yes
C(41) C(40) H(40A) 109.585 yes
C(41) C(40) H(40B) 109.583 yes
H(40A) C(40) H(40B) 108.117 yes
C(40) C(41) H(41A) 109.240 yes
C(40) C(41) H(41B) 109.235 yes
C(42) C(41) H(41A) 109.235 yes
C(42) C(41) H(41B) 109.232 yes
H(41A) C(41) H(41B) 107.920 yes
C(37) C(42) H(42A) 109.543 yes
C(37) C(42) H(42B) 109.545 yes
C(41) C(42) H(42A) 109.545 yes
C(41) C(42) H(42B) 109.541 yes
H(42A) C(42) H(42B) 108.101 yes
C(43) C(44) H(44) 105.219 yes
C(45) C(44) H(44) 105.214 yes
C(46) C(44) H(44) 105.223 yes
C(44) C(46) H(46) 106.730 yes
C(47) C(46) H(46) 106.725 yes
C(49) C(46) H(46) 106.734 yes
N(3) C(47) H(47) 109.944 yes
C(46) C(47) H(47) 109.948 yes
C(48) C(47) H(47) 109.951 yes
C(47) C(48) H(48A) 109.471 yes
C(47) C(48) H(48B) 109.475 yes
C(47) C(48) H(48C) 109.470 yes
H(48A) C(48) H(48B) 109.470 yes
H(48A) C(48) H(48C) 109.467 yes
H(48B) C(48) H(48C) 109.474 yes
C(49) C(50) H(50) 120.066 yes
C(51) C(50) H(50) 120.080 yes
C(50) C(51) H(51) 119.855 yes
C(52) C(51) H(51) 119.853 yes
C(51) C(52) H(52) 120.009 yes
C(53) C(52) H(52) 120.005 yes
C(52) C(53) H(53) 119.849 yes
C(54) C(53) H(53) 119.856 yes
C(49) C(54) H(54) 119.787 yes
C(53) C(54) H(54) 119.781 yes
C(55) C(56) H(56A) 109.271 yes
C(55) C(56) H(56B) 109.276 yes
C(57) C(56) H(56A) 109.271 yes
C(57) C(56) H(56B) 109.278 yes
H(56A) C(56) H(56B) 107.947 yes
C(56) C(57) H(57A) 109.488 yes
C(56) C(57) H(57B) 109.485 yes
C(58) C(57) H(57A) 109.481 yes
C(58) C(57) H(57B) 109.486 yes
H(57A) C(57) H(57B) 108.057 yes
C(57) C(58) H(58A) 109.572 yes
C(57) C(58) H(58B) 109.568 yes
C(59) C(58) H(58A) 109.570 yes
C(59) C(58) H(58B) 109.573 yes
H(58A) C(58) H(58B) 108.112 yes
C(58) C(59) H(59A) 109.420 yes
C(58) C(59) H(59B) 109.424 yes
C(60) C(59) H(59A) 109.418 yes
C(60) C(59) H(59B) 109.421 yes
H(59A) C(59) H(59B) 108.019 yes
C(55) C(60) H(60A) 109.371 yes
C(55) C(60) H(60B) 109.372 yes
C(59) C(60) H(60A) 109.383 yes
C(59) C(60) H(60B) 109.380 yes
H(60A) C(60) H(60B) 107.992 yes
C(61) C(62) H(62) 105.469 yes
C(63) C(62) H(62) 105.471 yes
C(64) C(62) H(62) 105.469 yes
C(62) C(64) H(64) 105.927 yes
C(65) C(64) H(64) 105.933 yes
C(67) C(64) H(64) 105.933 yes
N(4) C(65) H(65) 109.979 yes
C(64) C(65) H(65) 109.981 yes
C(66) C(65) H(65) 109.983 yes
C(65) C(66) H(66A) 109.471 yes
C(65) C(66) H(66B) 109.478 yes
C(65) C(66) H(66C) 109.472 yes
H(66A) C(66) H(66B) 109.471 yes
H(66A) C(66) H(66C) 109.466 yes
H(66B) C(66) H(66C) 109.470 yes
C(67) C(68) H(68) 119.239 yes
C(69) C(68) H(68) 119.238 yes
C(68) C(69) H(69) 120.034 yes
C(70) C(69) H(69) 120.037 yes
C(69) C(70) H(70) 120.173 yes
C(71) C(70) H(70) 120.185 yes
C(70) C(71) H(71) 120.013 yes
C(72) C(71) H(71) 120.007 yes
C(67) C(72) H(72) 118.896 yes
C(71) C(72) H(72) 118.885 yes

loop_
_geom_bond_atom_site_label_1
_geom_bond_atom_site_label_2
_geom_bond_distance
_geom_bond_publ_flag
O(1) C(1) 1.453(6) yes
O(1) C(7) 1.349(5) yes
O(2) C(7) 1.217(6) yes
O(3) C(9) 1.192(8) yes
O(4) C(1) 1.443(7) yes
O(4) C(9) 1.350(6) yes
O(5) N(1) 1.219(8) yes
O(6) N(1) 1.231(8) yes
O(7) C(19) 1.446(5) yes
O(7) C(25) 1.357(5) yes
O(8) C(25) 1.200(5) yes
O(9) C(27) 1.199(7) yes
O(10) C(19) 1.429(6) yes
O(10) C(27) 1.354(5) yes
O(11) N(2) 1.235(6) yes
O(12) N(2) 1.222(5) yes
O(13) C(37) 1.444(6) yes
O(13) C(43) 1.363(5) yes
O(14) C(43) 1.208(7) yes
O(15) C(45) 1.216(6) yes
O(16) C(37) 1.441(6) yes
O(16) C(45) 1.353(5) yes
O(17) N(3) 1.211(6) yes
O(18) N(3) 1.224(6) yes
O(19) C(55) 1.450(5) yes
O(19) C(61) 1.340(5) yes
O(20) C(61) 1.208(6) yes
O(21) C(63) 1.219(8) yes
O(22) C(55) 1.442(7) yes
O(22) C(63) 1.346(6) yes
O(23) N(4) 1.202(8) yes
O(24) N(4) 1.240(9) yes
N(1) C(11) 1.513(7) yes
N(2) C(29) 1.515(7) yes
N(3) C(47) 1.510(7) yes
N(4) C(65) 1.525(8) yes
C(1) C(2) 1.513(7) yes
C(1) C(6) 1.513(7) yes
C(2) C(3) 1.550(9) yes
C(3) C(4) 1.525(7) yes
C(4) C(5) 1.520(8) yes
C(5) C(6) 1.527(9) yes
C(7) C(8) 1.501(8) yes
C(8) C(9) 1.531(6) yes
C(8) C(10) 1.565(6) yes
C(10) C(11) 1.522(8) yes
C(10) C(13) 1.530(7) yes
C(11) C(12) 1.520(6) yes
C(13) C(14) 1.372(7) yes
C(13) C(18) 1.406(7) yes
C(14) C(15) 1.402(9) yes
C(15) C(16) 1.382(8) yes
C(16) C(17) 1.354(7) yes
C(17) C(18) 1.399(7) yes
C(19) C(20) 1.521(6) yes
C(19) C(24) 1.519(7) yes
C(20) C(21) 1.509(8) yes
C(21) C(22) 1.509(8) yes
C(22) C(23) 1.533(7) yes
C(23) C(24) 1.523(8) yes
C(25) C(26) 1.499(8) yes
C(26) C(27) 1.531(6) yes
C(26) C(28) 1.565(6) yes
C(28) C(29) 1.519(6) yes
C(28) C(31) 1.534(7) yes
C(29) C(30) 1.524(6) yes
C(31) C(32) 1.384(8) yes
C(31) C(36) 1.402(7) yes
C(32) C(33) 1.392(8) yes
C(33) C(34) 1.369(7) yes
C(34) C(35) 1.387(8) yes
C(35) C(36) 1.399(8) yes
C(37) C(38) 1.509(7) yes
C(37) C(42) 1.512(6) yes
C(38) C(39) 1.532(8) yes
C(39) C(40) 1.506(7) yes
C(40) C(41) 1.527(8) yes
C(41) C(42) 1.526(8) yes
C(43) C(44) 1.488(7) yes
C(44) C(45) 1.497(8) yes
C(44) C(46) 1.552(6) yes
C(46) C(47) 1.530(8) yes
C(46) C(49) 1.538(7) yes
C(47) C(48) 1.542(6) yes
C(49) C(50) 1.399(8) yes
C(49) C(54) 1.378(7) yes
C(50) C(51) 1.396(8) yes
C(51) C(52) 1.369(8) yes
C(52) C(53) 1.377(9) yes
C(53) C(54) 1.390(7) yes
C(55) C(56) 1.508(7) yes
C(55) C(60) 1.520(7) yes
C(56) C(57) 1.529(9) yes
C(57) C(58) 1.535(8) yes
C(58) C(59) 1.526(7) yes
C(59) C(60) 1.526(9) yes
C(61) C(62) 1.499(8) yes
C(62) C(63) 1.514(7) yes
C(62) C(64) 1.571(7) yes
C(64) C(65) 1.540(7) yes
C(64) C(67) 1.527(7) yes
C(65) C(66) 1.528(7) yes
C(67) C(68) 1.389(9) yes
C(67) C(72) 1.335(9) yes
C(68) C(69) 1.408(8) yes
C(69) C(70) 1.339(9) yes
C(70) C(71) 1.357(13) yes
C(71) C(72) 1.412(13) yes
C(2) H(2A) 0.990 yes
C(2) H(2B) 0.990 yes
C(3) H(3A) 0.990 yes
C(3) H(3B) 0.990 yes
C(4) H(4A) 0.990 yes
C(4) H(4B) 0.990 yes
C(5) H(5A) 0.990 yes
C(5) H(5B) 0.990 yes
C(6) H(6A) 0.990 yes
C(6) H(6B) 0.990 yes
C(8) H(8) 1.000 yes
C(10) H(10) 1.000 yes
C(11) H(11) 1.000 yes
C(12) H(12A) 0.980 yes
C(12) H(12B) 0.980 yes
C(12) H(12C) 0.980 yes
C(14) H(14) 0.950 yes
C(15) H(15) 0.950 yes
C(16) H(16) 0.950 yes
C(17) H(17) 0.950 yes
C(18) H(18) 0.950 yes
C(20) H(20A) 0.990 yes
C(20) H(20B) 0.990 yes
C(21) H(21A) 0.990 yes
C(21) H(21B) 0.990 yes
C(22) H(22A) 0.990 yes
C(22) H(22B) 0.990 yes
C(23) H(23A) 0.990 yes
C(23) H(23B) 0.990 yes
C(24) H(24A) 0.990 yes
C(24) H(24B) 0.990 yes
C(26) H(26) 1.000 yes
C(28) H(28) 1.000 yes
C(29) H(29) 1.000 yes
C(30) H(30A) 0.980 yes
C(30) H(30B) 0.980 yes
C(30) H(30C) 0.980 yes
C(32) H(32) 0.950 yes
C(33) H(33) 0.950 yes
C(34) H(34) 0.950 yes
C(35) H(35) 0.950 yes
C(36) H(36) 0.950 yes
C(38) H(38A) 0.990 yes
C(38) H(38B) 0.990 yes
C(39) H(39A) 0.990 yes
C(39) H(39B) 0.990 yes
C(40) H(40A) 0.990 yes
C(40) H(40B) 0.990 yes
C(41) H(41A) 0.990 yes
C(41) H(41B) 0.990 yes
C(42) H(42A) 0.990 yes
C(42) H(42B) 0.990 yes
C(44) H(44) 1.000 yes
C(46) H(46) 1.000 yes
C(47) H(47) 1.000 yes
C(48) H(48A) 0.980 yes
C(48) H(48B) 0.980 yes
C(48) H(48C) 0.980 yes
C(50) H(50) 0.950 yes
C(51) H(51) 0.950 yes
C(52) H(52) 0.950 yes
C(53) H(53) 0.950 yes
C(54) H(54) 0.950 yes
C(56) H(56A) 0.990 yes
C(56) H(56B) 0.990 yes
C(57) H(57A) 0.990 yes
C(57) H(57B) 0.990 yes
C(58) H(58A) 0.990 yes
C(58) H(58B) 0.990 yes
C(59) H(59A) 0.990 yes
C(59) H(59B) 0.990 yes
C(60) H(60A) 0.990 yes
C(60) H(60B) 0.990 yes
C(62) H(62) 1.000 yes
C(64) H(64) 1.000 yes
C(65) H(65) 1.000 yes
C(66) H(66A) 0.980 yes
C(66) H(66B) 0.980 yes
C(66) H(66C) 0.980 yes
C(68) H(68) 0.950 yes
C(69) H(69) 0.950 yes
C(70) H(70) 0.950 yes
C(71) H(71) 0.950 yes
C(72) H(72) 0.950 yes

loop_
_geom_contact_atom_site_label_1
_geom_contact_atom_site_label_2
_geom_contact_distance
_geom_contact_publ_flag
_geom_contact_site_symmetry_2
O(1) C(3) 2.988(6) yes .
O(1) C(4) 3.541(6) yes .
O(1) C(5) 2.920(5) yes .
O(1) C(9) 2.807(8) yes .
O(2) C(1) 3.522(5) yes .
O(2) C(10) 2.808(7) yes .
O(2) C(13) 3.155(6) yes .
O(2) C(18) 3.158(6) yes .
O(3) C(1) 3.511(7) yes .
O(3) C(10) 2.963(5) yes .
O(3) C(11) 3.012(5) yes .
O(3) C(13) 3.427(6) yes .
O(3) C(14) 3.128(6) yes .
O(4) C(7) 2.788(6) yes .
O(5) C(8) 3.126(6) yes .
O(5) C(10) 2.765(6) yes .
O(5) C(12) 3.086(8) yes .
O(6) C(10) 3.562(7) yes .
O(6) C(12) 3.083(7) yes .
O(7) C(21) 2.957(5) yes .
O(7) C(22) 3.553(5) yes .
O(7) C(23) 2.962(6) yes .
O(7) C(27) 2.785(7) yes .
O(8) C(19) 3.480(5) yes .
O(8) C(28) 2.951(7) yes .
O(8) C(29) 3.123(6) yes .
O(8) C(31) 3.231(6) yes .
O(8) C(32) 2.991(6) yes .
O(9) C(19) 3.492(6) yes .
O(9) C(28) 2.825(5) yes .
O(9) C(31) 3.405(6) yes .
O(9) C(36) 3.239(6) yes .
O(10) C(25) 2.797(5) yes .
O(11) C(26) 3.114(7) yes .
O(11) C(28) 2.805(7) yes .
O(11) C(30) 3.063(6) yes .
O(12) C(28) 3.544(6) yes .
O(12) C(30) 3.102(6) yes .
O(13) C(45) 2.781(6) yes .
O(14) O(18) 3.243(5) yes .
O(14) N(3) 3.410(5) yes .
O(14) C(37) 3.514(6) yes .
O(14) C(46) 2.968(6) yes .
O(14) C(47) 3.012(5) yes .
O(14) C(49) 3.409(6) yes .
O(14) C(54) 3.104(6) yes .
O(15) C(37) 3.493(5) yes .
O(15) C(46) 2.791(7) yes .
O(15) C(49) 3.209(6) yes .
O(15) C(50) 3.144(6) yes .
O(16) C(39) 2.929(6) yes .
O(16) C(40) 3.496(5) yes .
O(16) C(41) 2.891(5) yes .
O(16) C(43) 2.782(7) yes .
O(17) C(44) 3.320(6) yes .
O(17) C(46) 2.911(6) yes .
O(17) C(48) 2.841(6) yes .
O(18) C(43) 3.586(6) yes .
O(18) C(44) 3.472(7) yes .
O(18) C(46) 3.389(7) yes .
O(18) C(48) 3.366(6) yes .
O(19) C(57) 2.912(6) yes .
O(19) C(58) 3.530(6) yes .
O(19) C(59) 2.967(6) yes .
O(19) C(63) 2.771(8) yes .
O(20) C(55) 3.507(5) yes .
O(20) C(64) 2.952(7) yes .
O(20) C(65) 3.024(7) yes .
O(20) C(67) 3.380(6) yes .
O(20) C(68) 3.076(7) yes .
O(21) C(55) 3.515(7) yes .
O(21) C(64) 2.827(6) yes .
O(21) C(67) 3.302(6) yes .
O(21) C(72) 3.274(7) yes .
O(22) C(61) 2.800(6) yes .
O(23) C(64) 3.554(7) yes .
O(23) C(66) 3.052(8) yes .
O(24) C(62) 3.148(7) yes .
O(24) C(64) 2.741(7) yes .
O(24) C(66) 3.105(7) yes .
N(1) C(8) 3.011(7) yes .
N(2) C(26) 2.975(6) yes .
N(3) C(43) 3.488(6) yes .
N(3) C(44) 2.902(6) yes .
N(4) C(62) 3.017(6) yes .
C(1) C(4) 2.940(8) yes .
C(1) C(8) 2.797(6) yes .
C(2) C(5) 2.951(8) yes .
C(2) C(7) 3.137(6) yes .
C(2) C(8) 3.302(6) yes .
C(2) C(9) 3.158(7) yes .
C(3) C(6) 2.943(8) yes .
C(7) C(13) 3.045(7) yes .
C(7) C(18) 3.549(6) yes .
C(8) C(14) 3.260(7) yes .
C(8) C(18) 3.569(6) yes .
C(9) C(11) 3.185(6) yes .
C(9) C(13) 3.193(6) yes .
C(9) C(14) 3.227(7) yes .
C(11) C(14) 3.134(8) yes .
C(11) C(18) 3.569(8) yes .
C(12) C(13) 2.968(9) yes .
C(12) C(14) 3.591(8) yes .
C(12) C(18) 3.590(10) yes .
C(13) C(16) 2.800(7) yes .
C(14) C(17) 2.748(8) yes .
C(15) C(18) 2.765(7) yes .
C(19) C(22) 2.943(7) yes .
C(19) C(26) 2.777(6) yes .
C(20) C(23) 2.935(7) yes .
C(21) C(24) 2.919(8) yes .
C(24) C(25) 3.027(6) yes .
C(24) C(26) 3.222(6) yes .
C(24) C(27) 3.106(7) yes .
C(25) C(29) 3.255(6) yes .
C(25) C(31) 3.048(6) yes .
C(25) C(32) 3.272(6) yes .
C(26) C(32) 3.382(7) yes .
C(26) C(36) 3.417(7) yes .
C(27) C(31) 3.179(6) yes .
C(27) C(36) 3.417(6) yes .
C(29) C(32) 2.980(8) yes .
C(30) C(31) 3.025(7) yes .
C(30) C(32) 3.428(8) yes .
C(31) C(34) 2.791(8) yes .
C(32) C(35) 2.763(7) yes .
C(33) C(36) 2.778(9) yes .
C(37) C(40) 2.922(7) yes .
C(37) C(44) 2.781(6) yes .
C(38) C(41) 2.935(8) yes .
C(38) C(43) 3.137(7) yes .
C(38) C(44) 3.277(6) yes .
C(38) C(45) 3.090(6) yes .
C(39) C(42) 2.932(7) yes .
C(43) C(47) 3.175(6) yes .
C(43) C(49) 3.183(6) yes .
C(43) C(54) 3.263(7) yes .
C(44) C(50) 3.524(7) yes .
C(44) C(54) 3.277(7) yes .
C(45) C(49) 3.049(6) yes .
C(45) C(50) 3.470(6) yes .
C(47) C(50) 3.597(8) yes .
C(47) C(54) 3.030(7) yes .
C(48) C(49) 3.048(7) yes .
C(49) C(52) 2.783(7) yes .
C(50) C(53) 2.762(8) yes .
C(51) C(54) 2.763(9) yes .
C(55) C(58) 2.943(7) yes .
C(55) C(62) 2.793(6) yes .
C(56) C(59) 2.937(7) yes .
C(57) C(60) 2.942(8) yes .
C(60) C(61) 3.116(6) yes .
C(60) C(62) 3.299(6) yes .
C(60) C(63) 3.132(7) yes .
C(61) C(65) 3.192(7) yes .
C(61) C(67) 3.178(7) yes .
C(61) C(68) 3.280(7) yes .
C(62) C(68) 3.333(8) yes .
C(62) C(72) 3.524(9) yes .
C(63) C(67) 3.157(6) yes .
C(63) C(72) 3.565(8) yes .
C(65) C(68) 3.058(8) yes .
C(66) C(67) 2.979(7) yes .
C(66) C(68) 3.423(8) yes .
C(67) C(70) 2.802(8) yes .
C(68) C(71) 2.713(10) yes .
C(69) C(72) 2.725(11) yes .
O(1) C(20) 3.375(7) yes 1_554
O(2) C(52) 3.524(6) yes .
O(2) C(53) 3.488(6) yes .
O(3) O(12) 3.164(5) yes .
O(4) O(12) 3.571(5) yes .
O(5) O(11) 3.002(5) yes .
O(5) O(12) 3.431(5) yes .
O(5) N(2) 3.363(5) yes .
O(5) C(24) 3.445(7) yes .
O(6) O(8) 3.367(6) yes .
O(6) O(12) 3.022(5) yes .
O(6) N(2) 3.386(6) yes .
O(6) C(24) 3.536(6) yes .
O(6) C(25) 3.390(6) yes .
O(8) O(6) 3.367(6) yes .
O(8) C(50) 3.542(6) yes 1_455
O(9) O(18) 3.273(5) yes .
O(9) N(3) 3.536(6) yes .
O(9) C(47) 3.156(7) yes .
O(9) C(48) 3.219(8) yes .
O(10) C(69) 3.359(7) yes 1_565
O(11) O(5) 3.002(5) yes .
O(11) N(1) 3.516(6) yes .
O(11) C(2) 3.441(6) yes .
O(11) C(53) 3.468(8) yes .
O(11) C(54) 3.279(7) yes .
O(12) O(3) 3.164(5) yes .
O(12) O(4) 3.571(5) yes .
O(12) O(5) 3.431(5) yes .
O(12) O(6) 3.022(5) yes .
O(12) N(1) 3.148(5) yes .
O(12) C(2) 3.422(7) yes .
O(12) C(8) 3.283(7) yes .
O(12) C(9) 3.066(7) yes .
O(13) C(17) 3.255(6) yes 1_545
O(13) C(18) 3.235(6) yes 1_545
O(14) O(23) 3.544(6) yes .
O(15) C(29) 3.049(6) yes 1_655
O(15) C(30) 3.127(7) yes 1_655
O(15) C(32) 3.599(6) yes 1_655
O(16) C(56) 3.460(7) yes 1_554
O(16) C(57) 3.461(7) yes 1_554
O(17) O(24) 3.069(5) yes .
O(17) C(33) 3.289(7) yes 1_655
O(17) C(60) 3.498(7) yes .
O(17) C(62) 3.546(7) yes .
O(17) C(63) 3.577(7) yes .
O(18) O(9) 3.273(5) yes .
O(18) O(23) 3.089(5) yes .
O(18) O(24) 3.037(6) yes .
O(18) N(4) 3.091(6) yes .
O(18) C(36) 3.493(7) yes .
O(18) C(60) 3.397(5) yes .
O(18) C(62) 3.380(6) yes .
O(19) C(41) 3.532(7) yes 1_556
O(20) C(24) 3.567(6) yes 1_545
O(20) C(35) 3.545(6) yes .
O(21) C(16) 3.412(6) yes 1_646
O(21) C(33) 3.540(8) yes 1_655
O(21) C(34) 3.431(8) yes 1_655
O(22) C(16) 3.499(6) yes 1_646
O(23) O(14) 3.544(6) yes .
O(23) O(18) 3.089(5) yes .
O(23) C(38) 3.583(8) yes .
O(23) C(43) 3.530(8) yes .
O(24) O(17) 3.069(5) yes .
O(24) O(18) 3.037(6) yes .
O(24) N(3) 3.193(6) yes .
O(24) C(38) 3.327(6) yes .
O(24) C(44) 3.471(7) yes .
N(1) O(11) 3.516(6) yes .
N(1) O(12) 3.148(5) yes .
N(1) N(2) 3.467(5) yes .
N(2) O(5) 3.363(5) yes .
N(2) O(6) 3.386(6) yes .
N(2) N(1) 3.467(5) yes .
N(3) O(9) 3.536(6) yes .
N(3) O(24) 3.193(6) yes .
N(3) C(60) 3.581(7) yes .
N(4) O(18) 3.091(6) yes .
C(2) O(11) 3.441(6) yes .
C(2) O(12) 3.422(7) yes .
C(4) C(34) 3.543(6) yes 1_554
C(5) C(34) 3.571(6) yes 1_554
C(8) O(12) 3.283(7) yes .
C(9) O(12) 3.066(7) yes .
C(15) C(71) 3.527(10) yes 1_464
C(16) O(21) 3.412(6) yes 1_464
C(16) O(22) 3.499(6) yes 1_464
C(17) O(13) 3.255(6) yes 1_565
C(17) C(30) 3.572(7) yes 1_565
C(18) O(13) 3.235(6) yes 1_565
C(20) O(1) 3.375(7) yes 1_556
C(23) C(34) 3.553(7) yes 1_565
C(24) O(5) 3.445(7) yes .
C(24) O(6) 3.536(6) yes .
C(24) O(20) 3.567(6) yes 1_565
C(25) O(6) 3.390(6) yes .
C(29) O(15) 3.049(6) yes 1_455
C(30) O(15) 3.127(7) yes 1_455
C(30) C(17) 3.572(7) yes 1_545
C(32) O(15) 3.599(6) yes 1_455
C(33) O(17) 3.289(7) yes 1_455
C(33) O(21) 3.540(8) yes 1_455
C(34) O(21) 3.431(8) yes 1_455
C(34) C(4) 3.543(6) yes 1_556
C(34) C(5) 3.571(6) yes 1_556
C(34) C(23) 3.553(7) yes 1_545
C(35) O(20) 3.545(6) yes .
C(36) O(18) 3.493(7) yes .
C(38) O(23) 3.583(8) yes .
C(38) O(24) 3.327(6) yes .
C(40) C(69) 3.562(8) yes 1_554
C(41) O(19) 3.532(7) yes 1_554
C(43) O(23) 3.530(8) yes .
C(44) O(24) 3.471(7) yes .
C(47) O(9) 3.156(7) yes .
C(48) O(9) 3.219(8) yes .
C(48) C(70) 3.516(7) yes 1_565
C(48) C(71) 3.544(9) yes 1_565
C(50) O(8) 3.542(6) yes 1_655
C(52) O(2) 3.524(6) yes .
C(53) O(2) 3.488(6) yes .
C(53) O(11) 3.468(8) yes .
C(54) O(11) 3.279(7) yes .
C(56) O(16) 3.460(7) yes 1_556
C(57) O(16) 3.461(7) yes 1_556
C(60) O(17) 3.498(7) yes .
C(60) O(18) 3.397(5) yes .
C(60) N(3) 3.581(7) yes .
C(62) O(17) 3.546(7) yes .
C(62) O(18) 3.380(6) yes .
C(63) O(17) 3.577(7) yes .
C(69) O(10) 3.359(7) yes 1_545
C(69) C(40) 3.562(8) yes 1_556
C(70) C(48) 3.516(7) yes 1_545
C(71) C(15) 3.527(10) yes 1_646
C(71) C(48) 3.544(9) yes 1_545
O(1) H(2A) 3.2825 yes .
O(1) H(2B) 2.6103 yes .
O(1) H(3A) 2.7196 yes .
O(1) H(5B) 2.6323 yes .
O(1) H(6A) 2.5103 yes .
O(1) H(6B) 3.2283 yes .
O(1) H(8) 2.8584 yes .
O(2) H(8) 2.8220 yes .
O(2) H(10) 2.4981 yes .
O(2) H(18) 2.8804 yes .
O(3) H(8) 2.8235 yes .
O(3) H(11) 2.3784 yes .
O(3) H(14) 2.3826 yes .
O(4) H(2A) 2.5808 yes .
O(4) H(2B) 2.6823 yes .
O(4) H(6A) 2.5967 yes .
O(4) H(6B) 2.5327 yes .
O(4) H(8) 2.8548 yes .
O(5) H(8) 2.5029 yes .
O(5) H(10) 2.4965 yes .
O(5) H(11) 3.1269 yes .
O(5) H(12A) 2.8708 yes .
O(5) H(12B) 3.4169 yes .
O(6) H(8) 3.4371 yes .
O(6) H(11) 2.4511 yes .
O(6) H(12A) 3.4265 yes .
O(6) H(12B) 2.8708 yes .
O(7) H(20A) 2.5420 yes .
O(7) H(20B) 3.2468 yes .
O(7) H(21B) 2.6836 yes .
O(7) H(23A) 2.6681 yes .
O(7) H(24A) 2.6061 yes .
O(7) H(24B) 3.2742 yes .
O(7) H(26) 2.9117 yes .
O(8) H(24A) 3.5931 yes .
O(8) H(26) 2.7567 yes .
O(8) H(29) 2.5391 yes .
O(8) H(32) 2.4865 yes .
O(9) H(26) 2.8297 yes .
O(9) H(28) 2.4068 yes .
O(9) H(36) 2.6820 yes .
O(10) H(20A) 2.5945 yes .
O(10) H(20B) 2.5188 yes .
O(10) H(24A) 2.6873 yes .
O(10) H(24B) 2.6038 yes .
O(10) H(26) 2.8901 yes .
O(11) H(26) 2.4750 yes .
O(11) H(28) 2.5862 yes .
O(11) H(29) 3.1593 yes .
O(11) H(30A) 2.8317 yes .
O(11) H(30B) 3.3733 yes .
O(12) H(26) 3.2393 yes .
O(12) H(29) 2.4465 yes .
O(12) H(30A) 3.4513 yes .
O(12) H(30B) 2.8960 yes .
O(13) H(38A) 2.6191 yes .
O(13) H(38B) 2.6823 yes .
O(13) H(42A) 2.5759 yes .
O(13) H(42B) 2.5345 yes .
O(13) H(44) 2.8504 yes .
O(14) H(44) 2.8013 yes .
O(14) H(47) 2.4830 yes .
O(14) H(54) 2.4012 yes .
O(15) H(44) 2.7974 yes .
O(15) H(46) 2.4609 yes .
O(15) H(50) 2.7742 yes .
O(16) H(38A) 3.2796 yes .
O(16) H(38B) 2.6312 yes .
O(16) H(39A) 2.6248 yes .
O(16) H(41A) 2.6098 yes .
O(16) H(42A) 2.5031 yes .
O(16) H(42B) 3.2179 yes .
O(16) H(44) 2.8725 yes .
O(17) H(44) 2.6985 yes .
O(17) H(46) 2.7215 yes .
O(17) H(47) 3.1494 yes .
O(17) H(48A) 2.5798 yes .
O(17) H(48B) 3.0826 yes .
O(18) H(44) 2.9901 yes .
O(18) H(47) 2.4288 yes .
O(18) H(48B) 3.2881 yes .
O(19) H(56A) 3.2249 yes .
O(19) H(56B) 2.5147 yes .
O(19) H(57B) 2.6259 yes .
O(19) H(59B) 2.6802 yes .
O(19) H(60A) 2.6282 yes .
O(19) H(60B) 3.2860 yes .
O(19) H(62) 2.8606 yes .
O(20) H(62) 2.7797 yes .
O(20) H(65) 2.3579 yes .
O(20) H(68) 2.3918 yes .
O(21) H(62) 2.8210 yes .
O(21) H(64) 2.4704 yes .
O(21) H(72) 2.8415 yes .
O(22) H(56A) 2.5489 yes .
O(22) H(56B) 2.5996 yes .
O(22) H(60A) 2.6739 yes .
O(22) H(60B) 2.6035 yes .
O(22) H(62) 2.8697 yes .
O(23) H(62) 3.3123 yes .
O(23) H(65) 2.4857 yes .
O(23) H(66B) 3.3472 yes .
O(23) H(66C) 2.8531 yes .
O(24) H(62) 2.5507 yes .
O(24) H(64) 2.3890 yes .
O(24) H(65) 3.1570 yes .
O(24) H(66B) 2.8625 yes .
O(24) H(66C) 3.4633 yes .
N(1) H(8) 2.5887 yes .
N(1) H(10) 2.6433 yes .
N(1) H(12A) 2.6094 yes .
N(1) H(12B) 2.6128 yes .
N(1) H(12C) 3.2917 yes .
N(2) H(26) 2.4756 yes .
N(2) H(28) 2.6915 yes .
N(2) H(30A) 2.5846 yes .
N(2) H(30B) 2.5779 yes .
N(2) H(30C) 3.2744 yes .
N(3) H(44) 2.4747 yes .
N(3) H(46) 2.7136 yes .
N(3) H(48A) 2.6341 yes .
N(3) H(48B) 2.6294 yes .
N(3) H(48C) 3.3064 yes .
N(4) H(62) 2.5415 yes .
N(4) H(64) 2.5811 yes .
N(4) H(66A) 3.2838 yes .
N(4) H(66B) 2.5651 yes .
N(4) H(66C) 2.6119 yes .
C(1) H(3A) 2.7721 yes .
C(1) H(3B) 3.3691 yes .
C(1) H(4B) 3.2798 yes .
C(1) H(5A) 3.3595 yes .
C(1) H(5B) 2.7531 yes .
C(1) H(8) 3.0360 yes .
C(2) H(4A) 3.3899 yes .
C(2) H(4B) 2.7648 yes .
C(2) H(5B) 3.2981 yes .
C(2) H(6A) 3.3622 yes .
C(2) H(6B) 2.7739 yes .
C(2) H(8) 3.0512 yes .
C(3) H(5A) 3.3575 yes .
C(3) H(5B) 2.7299 yes .
C(3) H(6B) 3.3150 yes .
C(4) H(2A) 2.7856 yes .
C(4) H(2B) 3.3837 yes .
C(4) H(6A) 3.3625 yes .
C(4) H(6B) 2.7524 yes .
C(5) H(2A) 3.3341 yes .
C(5) H(3A) 2.7354 yes .
C(5) H(3B) 3.3566 yes .
C(6) H(2A) 2.7814 yes .
C(6) H(2B) 3.3628 yes .
C(6) H(3A) 3.3003 yes .
C(6) H(4A) 3.3656 yes .
C(6) H(4B) 2.7410 yes .
C(7) H(2B) 2.8683 yes .
C(7) H(3A) 3.4905 yes .
C(7) H(10) 2.6005 yes .
C(7) H(18) 3.5377 yes .
C(8) H(2B) 2.8060 yes .
C(8) H(11) 2.8324 yes .
C(8) H(14) 3.1804 yes .
C(9) H(2A) 3.4041 yes .
C(9) H(2B) 2.9699 yes .
C(9) H(10) 3.4164 yes .
C(9) H(11) 2.9010 yes .
C(9) H(14) 2.7613 yes .
C(10) H(12A) 2.7290 yes .
C(10) H(12B) 3.3622 yes .
C(10) H(12C) 2.7101 yes .
C(10) H(14) 2.7230 yes .
C(10) H(18) 2.6544 yes .
C(11) H(8) 2.7217 yes .
C(11) H(14) 3.0103 yes .
C(12) H(10) 2.6614 yes .
C(13) H(8) 3.3970 yes .
C(13) H(11) 2.7555 yes .
C(13) H(12A) 3.2755 yes .
C(13) H(12C) 2.6055 yes .
C(13) H(15) 3.2655 yes .
C(13) H(17) 3.2760 yes .
C(14) H(10) 3.3129 yes .
C(14) H(11) 2.9095 yes .
C(14) H(12C) 3.0439 yes .
C(14) H(16) 3.2726 yes .
C(14) H(18) 3.2491 yes .
C(15) H(17) 3.2179 yes .
C(16) H(14) 3.2647 yes .
C(16) H(18) 3.2542 yes .
C(17) H(15) 3.2183 yes .
C(18) H(10) 2.4750 yes .
C(18) H(12A) 3.5829 yes .
C(18) H(12C) 3.1173 yes .
C(18) H(14) 3.2495 yes .
C(18) H(16) 3.2610 yes .
C(19) H(21A) 3.3550 yes .
C(19) H(21B) 2.7565 yes .
C(19) H(22A) 3.2897 yes .
C(19) H(23A) 2.7402 yes .
C(19) H(23B) 3.3629 yes .
C(19) H(26) 3.0497 yes .
C(20) H(22A) 2.7496 yes .
C(20) H(22B) 3.3557 yes .
C(20) H(23A) 3.2719 yes .
C(20) H(24A) 3.3595 yes .
C(20) H(24B) 2.7531 yes .
C(21) H(23A) 2.7227 yes .
C(21) H(23B) 3.3489 yes .
C(21) H(24B) 3.2699 yes .
C(22) H(20A) 3.3523 yes .
C(22) H(20B) 2.7608 yes .
C(22) H(24A) 3.3628 yes .
C(22) H(24B) 2.7297 yes .
C(23) H(20B) 3.3237 yes .
C(23) H(21A) 3.3498 yes .
C(23) H(21B) 2.7223 yes .
C(24) H(20A) 3.3573 yes .
C(24) H(20B) 2.7678 yes .
C(24) H(21B) 3.2834 yes .
C(24) H(22A) 2.7338 yes .
C(24) H(22B) 3.3627 yes .
C(24) H(26) 2.9951 yes .
C(25) H(23A) 3.3185 yes .
C(25) H(24A) 2.7288 yes .
C(25) H(28) 3.3960 yes .
C(25) H(29) 3.0257 yes .
C(25) H(32) 3.0877 yes .
C(26) H(24A) 2.6959 yes .
C(26) H(29) 2.8411 yes .
C(26) H(32) 3.4187 yes .
C(26) H(36) 3.4794 yes .
C(27) H(24A) 2.8986 yes .
C(27) H(24B) 3.3641 yes .
C(27) H(28) 2.5357 yes .
C(27) H(36) 3.1762 yes .
C(28) H(30A) 2.7194 yes .
C(28) H(30B) 3.3609 yes .
C(28) H(30C) 2.7188 yes .
C(28) H(32) 2.7214 yes .
C(28) H(36) 2.6627 yes .
C(29) H(26) 2.6281 yes .
C(29) H(32) 2.7206 yes .
C(30) H(28) 2.6342 yes .
C(30) H(32) 3.3132 yes .
C(31) H(26) 3.3853 yes .
C(31) H(29) 2.7044 yes .
C(31) H(30A) 3.3569 yes .
C(31) H(30C) 2.6795 yes .
C(31) H(33) 3.2698 yes .
C(31) H(35) 3.2805 yes .
C(32) H(28) 3.3077 yes .
C(32) H(29) 2.6985 yes .
C(32) H(30C) 2.8857 yes .
C(32) H(34) 3.2497 yes .
C(32) H(36) 3.2578 yes .
C(33) H(35) 3.2449 yes .
C(34) H(32) 3.2437 yes .
C(34) H(36) 3.2711 yes .
C(35) H(33) 3.2480 yes .
C(36) H(28) 2.5378 yes .
C(36) H(30C) 3.4557 yes .
C(36) H(32) 3.2565 yes .
C(36) H(34) 3.2714 yes .
C(37) H(39A) 2.7091 yes .
C(37) H(39B) 3.3396 yes .
C(37) H(40A) 3.2762 yes .
C(37) H(41A) 2.7443 yes .
C(37) H(41B) 3.3452 yes .
C(37) H(44) 3.0271 yes .
C(38) H(40A) 2.7366 yes .
C(38) H(40B) 3.3643 yes .
C(38) H(41A) 3.3036 yes .
C(38) H(42A) 3.3601 yes .
C(38) H(42B) 2.7659 yes .
C(38) H(44) 3.0320 yes .
C(39) H(41A) 2.7258 yes .
C(39) H(41B) 3.3396 yes .
C(39) H(42B) 3.3153 yes .
C(40) H(38A) 2.7431 yes .
C(40) H(38B) 3.3602 yes .
C(40) H(42A) 3.3765 yes .
C(40) H(42B) 2.7809 yes .
C(41) H(38A) 3.2912 yes .
C(41) H(39A) 2.7100 yes .
C(41) H(39B) 3.3449 yes .
C(42) H(38A) 2.7577 yes .
C(42) H(38B) 3.3627 yes .
C(42) H(39A) 3.2667 yes .
C(42) H(40A) 2.7691 yes .
C(42) H(40B) 3.3774 yes .
C(43) H(38A) 3.4247 yes .
C(43) H(38B) 2.9263 yes .
C(43) H(46) 3.3969 yes .
C(43) H(47) 3.0041 yes .
C(43) H(54) 2.8672 yes .
C(44) H(38B) 2.7807 yes .
C(44) H(47) 2.9072 yes .
C(44) H(54) 3.2266 yes .
C(45) H(38B) 2.8296 yes .
C(45) H(39A) 3.3311 yes .
C(45) H(46) 2.5634 yes .
C(45) H(50) 3.3978 yes .
C(46) H(48A) 2.7160 yes .
C(46) H(48B) 3.3752 yes .
C(46) H(48C) 2.7397 yes .
C(46) H(50) 2.6612 yes .
C(46) H(54) 2.7174 yes .
C(47) H(44) 2.7192 yes .
C(47) H(54) 2.8548 yes .
C(48) H(46) 2.5981 yes .
C(49) H(44) 3.3886 yes .
C(49) H(47) 2.6459 yes .
C(49) H(48A) 3.3916 yes .
C(49) H(48C) 2.7158 yes .
C(49) H(51) 3.2756 yes .
C(49) H(53) 3.2567 yes .
C(50) H(46) 2.5153 yes .
C(50) H(48C) 3.2341 yes .
C(50) H(52) 3.2567 yes .
C(50) H(54) 3.2538 yes .
C(51) H(53) 3.2341 yes .
C(52) H(50) 3.2533 yes .
C(52) H(54) 3.2545 yes .
C(53) H(51) 3.2355 yes .
C(54) H(46) 3.3230 yes .
C(54) H(47) 2.6892 yes .
C(54) H(48C) 3.1918 yes .
C(54) H(50) 3.2523 yes .
C(54) H(52) 3.2575 yes .
C(55) H(57A) 3.3593 yes .
C(55) H(57B) 2.7560 yes .
C(55) H(58B) 3.2880 yes .
C(55) H(59A) 3.3636 yes .
C(55) H(59B) 2.7498 yes .
C(55) H(62) 3.0469 yes .
C(56) H(58A) 3.3742 yes .
C(56) H(58B) 2.7529 yes .
C(56) H(59B) 3.2849 yes .
C(56) H(60A) 3.3538 yes .
C(56) H(60B) 2.7558 yes .
C(57) H(59A) 3.3676 yes .
C(57) H(59B) 2.7369 yes .
C(57) H(60B) 3.3088 yes .
C(58) H(56A) 2.7563 yes .
C(58) H(56B) 3.3729 yes .
C(58) H(60A) 3.3659 yes .
C(58) H(60B) 2.7494 yes .
C(59) H(56A) 3.3045 yes .
C(59) H(57A) 3.3659 yes .
C(59) H(57B) 2.7430 yes .
C(60) H(56A) 2.7530 yes .
C(60) H(56B) 3.3555 yes .
C(60) H(57B) 3.2986 yes .
C(60) H(58A) 3.3675 yes .
C(60) H(58B) 2.7438 yes .
C(60) H(62) 3.0609 yes .
C(61) H(59B) 3.3886 yes .
C(61) H(60A) 2.8557 yes .
C(61) H(64) 3.4010 yes .
C(61) H(65) 2.8758 yes .
C(61) H(68) 2.9072 yes .
C(62) H(60A) 2.7990 yes .
C(62) H(65) 2.7738 yes .
C(62) H(68) 3.2791 yes .
C(63) H(60A) 2.9226 yes .
C(63) H(60B) 3.4087 yes .
C(63) H(64) 2.5912 yes .
C(63) H(72) 3.4334 yes .
C(64) H(66A) 2.7495 yes .
C(64) H(66B) 2.7684 yes .
C(64) H(66C) 3.3963 yes .
C(64) H(68) 2.6951 yes .
C(64) H(72) 2.6387 yes .
C(65) H(62) 2.6476 yes .
C(65) H(68) 2.8515 yes .
C(66) H(64) 2.7400 yes .
C(66) H(68) 3.4021 yes .
C(67) H(62) 3.4114 yes .
C(67) H(65) 2.8354 yes .
C(67) H(66A) 2.6261 yes .
C(67) H(66B) 3.2625 yes .
C(67) H(69) 3.2919 yes .
C(67) H(71) 3.2509 yes .
C(68) H(64) 3.3076 yes .
C(68) H(65) 2.9039 yes .
C(68) H(66A) 2.8386 yes .
C(68) H(70) 3.2426 yes .
C(68) H(72) 3.1854 yes .
C(69) H(71) 3.1887 yes .
C(70) H(68) 3.2266 yes .
C(70) H(72) 3.2442 yes .
C(71) H(69) 3.1914 yes .
C(72) H(64) 2.5192 yes .
C(72) H(66A) 3.2948 yes .
C(72) H(68) 3.1791 yes .
C(72) H(70) 3.2606 yes .
H(2A) H(3A) 2.8895 yes .
H(2A) H(3B) 2.3664 yes .
H(2A) H(4B) 2.6491 yes .
H(2A) H(6B) 2.6720 yes .
H(2A) H(8) 3.5983 yes .
H(2B) H(3A) 2.3658 yes .
H(2B) H(3B) 2.4205 yes .
H(2B) H(8) 2.3086 yes .
H(3A) H(4A) 2.3537 yes .
H(3A) H(4B) 2.8720 yes .
H(3A) H(5B) 2.5892 yes .
H(3B) H(4A) 2.3867 yes .
H(3B) H(4B) 2.3549 yes .
H(4A) H(5A) 2.3793 yes .
H(4A) H(5B) 2.3525 yes .
H(4B) H(5A) 2.3536 yes .
H(4B) H(5B) 2.8686 yes .
H(4B) H(6B) 2.6106 yes .
H(5A) H(6A) 2.3901 yes .
H(5A) H(6B) 2.3485 yes .
H(5B) H(6A) 2.3490 yes .
H(5B) H(6B) 2.8712 yes .
H(8) H(10) 2.3310 yes .
H(8) H(11) 3.0586 yes .
H(10) H(11) 2.8526 yes .
H(10) H(12A) 2.4902 yes .
H(10) H(12B) 3.5534 yes .
H(10) H(12C) 2.9477 yes .
H(10) H(18) 2.2407 yes .
H(11) H(12A) 2.8675 yes .
H(11) H(12B) 2.3545 yes .
H(11) H(12C) 2.3812 yes .
H(11) H(14) 2.5056 yes .
H(12A) H(18) 3.4263 yes .
H(12C) H(14) 3.2815 yes .
H(12C) H(18) 3.3884 yes .
H(14) H(15) 2.3444 yes .
H(15) H(16) 2.3363 yes .
H(16) H(17) 2.2967 yes .
H(17) H(18) 2.3409 yes .
H(20A) H(21A) 2.3744 yes .
H(20A) H(21B) 2.3201 yes .
H(20B) H(21A) 2.3215 yes .
H(20B) H(21B) 2.8536 yes .
H(20B) H(22A) 2.6345 yes .
H(20B) H(24B) 2.6441 yes .
H(21A) H(22A) 2.3382 yes .
H(21A) H(22B) 2.3708 yes .
H(21B) H(22A) 2.8583 yes .
H(21B) H(22B) 2.3331 yes .
H(21B) H(23A) 2.5768 yes .
H(22A) H(23A) 2.8812 yes .
H(22A) H(23B) 2.3700 yes .
H(22A) H(24B) 2.5836 yes .
H(22B) H(23A) 2.3698 yes .
H(22B) H(23B) 2.3960 yes .
H(23A) H(24A) 2.3582 yes .
H(23A) H(24B) 2.8712 yes .
H(23B) H(24A) 2.3816 yes .
H(23B) H(24B) 2.3560 yes .
H(24A) H(26) 2.2224 yes .
H(24B) H(26) 3.5361 yes .
H(26) H(28) 2.4167 yes .
H(26) H(29) 2.9595 yes .
H(28) H(29) 2.8619 yes .
H(28) H(30A) 2.4535 yes .
H(28) H(30B) 3.5333 yes .
H(28) H(30C) 2.9090 yes .
H(28) H(36) 2.3264 yes .
H(29) H(30A) 2.8739 yes .
H(29) H(30B) 2.3661 yes .
H(29) H(30C) 2.3877 yes .
H(29) H(32) 2.1451 yes .
H(30C) H(32) 2.9026 yes .
H(32) H(33) 2.3338 yes .
H(33) H(34) 2.3181 yes .
H(34) H(35) 2.3347 yes .
H(35) H(36) 2.3499 yes .
H(38A) H(39A) 2.8793 yes .
H(38A) H(39B) 2.3696 yes .
H(38A) H(40A) 2.5984 yes .
H(38A) H(42B) 2.6414 yes .
H(38B) H(39A) 2.3655 yes .
H(38B) H(39B) 2.3919 yes .
H(38B) H(44) 2.2860 yes .
H(39A) H(40A) 2.8579 yes .
H(39A) H(40B) 2.3395 yes .
H(39A) H(41A) 2.5731 yes .
H(39B) H(40A) 2.3423 yes .
H(39B) H(40B) 2.3650 yes .
H(40A) H(41A) 2.8728 yes .
H(40A) H(41B) 2.3535 yes .
H(40A) H(42B) 2.6567 yes .
H(40B) H(41A) 2.3501 yes .
H(40B) H(41B) 2.3917 yes .
H(41A) H(42A) 2.3397 yes .
H(41A) H(42B) 2.8701 yes .
H(41B) H(42A) 2.3989 yes .
H(41B) H(42B) 2.3426 yes .
H(44) H(46) 2.3237 yes .
H(44) H(47) 3.1678 yes .
H(46) H(47) 2.8685 yes .
H(46) H(48A) 2.4038 yes .
H(46) H(48B) 3.5043 yes .
H(46) H(48C) 2.8621 yes .
H(46) H(50) 2.2836 yes .
H(47) H(48A) 2.8910 yes .
H(47) H(48B) 2.3961 yes .
H(47) H(48C) 2.4007 yes .
H(47) H(54) 2.2438 yes .
H(48C) H(50) 3.4566 yes .
H(48C) H(54) 3.4009 yes .
H(50) H(51) 2.3450 yes .
H(51) H(52) 2.3173 yes .
H(52) H(53) 2.3254 yes .
H(53) H(54) 2.3351 yes .
H(56A) H(57A) 2.3509 yes .
H(56A) H(57B) 2.8736 yes .
H(56A) H(58B) 2.6195 yes .
H(56A) H(60B) 2.6334 yes .
H(56B) H(57A) 2.3933 yes .
H(56B) H(57B) 2.3530 yes .
H(57A) H(58A) 2.3994 yes .
H(57A) H(58B) 2.3665 yes .
H(57B) H(58A) 2.3658 yes .
H(57B) H(58B) 2.8813 yes .
H(57B) H(59B) 2.5967 yes .
H(58A) H(59A) 2.3868 yes .
H(58A) H(59B) 2.3581 yes .
H(58B) H(59A) 2.3597 yes .
H(58B) H(59B) 2.8736 yes .
H(58B) H(60B) 2.6088 yes .
H(59A) H(60A) 2.3883 yes .
H(59A) H(60B) 2.3514 yes .
H(59B) H(60A) 2.3519 yes .
H(59B) H(60B) 2.8716 yes .
H(60A) H(62) 2.3130 yes .
H(62) H(64) 2.3580 yes .
H(62) H(65) 2.8990 yes .
H(64) H(65) 2.8732 yes .
H(64) H(66A) 3.0419 yes .
H(64) H(66B) 2.5789 yes .
H(64) H(72) 2.2885 yes .
H(65) H(66A) 2.4128 yes .
H(65) H(66B) 2.8796 yes .
H(65) H(66C) 2.3602 yes .
H(65) H(68) 2.3987 yes .
H(66A) H(68) 2.9388 yes .
H(68) H(69) 2.3472 yes .
H(69) H(70) 2.2925 yes .
H(70) H(71) 2.3094 yes .
H(71) H(72) 2.3463 yes .
O(1) H(20A) 2.4792 yes 1_554
O(1) H(21A) 3.4552 yes 1_554
O(1) H(21B) 3.5352 yes 1_554
O(1) H(53) 3.2668 yes .
O(2) H(20A) 3.2019 yes 1_554
O(2) H(21A) 3.0335 yes 1_554
O(2) H(38A) 2.7879 yes 1_565
O(2) H(40A) 3.1108 yes 1_565
O(2) H(42B) 3.3330 yes 1_565
O(2) H(52) 2.9049 yes .
O(2) H(53) 2.8252 yes .
O(3) H(40B) 3.3415 yes 1_465
O(3) H(51) 2.9169 yes 1_455
O(3) H(56A) 3.4737 yes 1_454
O(3) H(58B) 2.8321 yes 1_454
O(3) H(70) 2.9910 yes 1_464
O(4) H(56A) 3.2162 yes 1_454
O(4) H(60B) 3.0427 yes 1_454
O(4) H(70) 2.9033 yes 1_464
O(4) H(71) 3.4275 yes 1_464
O(5) H(24A) 2.5233 yes .
O(5) H(26) 2.7071 yes .
O(5) H(65) 3.5539 yes 1_565
O(5) H(66C) 2.9662 yes 1_565
O(6) H(23A) 3.1984 yes .
O(6) H(23B) 3.5331 yes .
O(6) H(24A) 2.7293 yes .
O(6) H(26) 2.8774 yes .
O(6) H(50) 3.1288 yes 1_455
O(6) H(51) 3.1092 yes 1_455
O(7) H(5A) 3.4392 yes 1_556
O(7) H(5B) 3.3401 yes 1_556
O(7) H(6A) 2.8889 yes 1_556
O(7) H(71) 3.5074 yes 1_465
O(8) H(46) 2.7266 yes 1_455
O(8) H(48A) 2.8398 yes 1_455
O(8) H(50) 2.7467 yes 1_455
O(9) H(47) 2.5351 yes .
O(9) H(48B) 2.6245 yes .
O(9) H(48C) 3.4742 yes .
O(9) H(59A) 2.8647 yes .
O(9) H(69) 3.4777 yes 1_565
O(10) H(5B) 3.2851 yes 1_556
O(10) H(59A) 3.2042 yes .
O(10) H(68) 3.2595 yes 1_565
O(10) H(69) 2.7114 yes 1_565
O(11) H(2B) 2.4990 yes .
O(11) H(8) 2.6680 yes .
O(11) H(53) 2.9479 yes .
O(11) H(54) 2.5629 yes .
O(12) H(2A) 3.2630 yes .
O(12) H(2B) 2.7487 yes .
O(12) H(8) 2.5805 yes .
O(12) H(50) 3.1464 yes 1_455
O(12) H(56A) 3.1922 yes 1_454
O(13) H(3B) 3.5145 yes .
O(13) H(17) 2.6326 yes 1_545
O(13) H(18) 2.6085 yes 1_545
O(14) H(17) 3.3366 yes 1_545
O(14) H(18) 3.3303 yes 1_545
O(14) H(28) 3.0273 yes .
O(14) H(30A) 2.6857 yes .
O(15) H(29) 2.2656 yes 1_655
O(15) H(30B) 2.7864 yes 1_655
O(15) H(30C) 3.0801 yes 1_655
O(15) H(32) 2.7977 yes 1_655
O(15) H(56B) 3.0078 yes 1_554
O(15) H(57A) 3.1315 yes 1_554
O(16) H(56B) 2.6718 yes 1_554
O(16) H(57A) 3.2500 yes 1_554
O(16) H(57B) 3.1505 yes 1_554
O(17) H(6B) 3.5445 yes 1_656
O(17) H(32) 3.2371 yes 1_655
O(17) H(33) 2.5783 yes 1_655
O(17) H(60A) 2.6866 yes .
O(17) H(60B) 3.4468 yes .
O(17) H(62) 2.6934 yes .
O(18) H(36) 2.5671 yes .
O(18) H(60A) 2.4315 yes .
O(18) H(62) 2.4144 yes .
O(19) H(41A) 2.9872 yes 1_556
O(19) H(41B) 3.3967 yes 1_556
O(19) H(42A) 3.1219 yes 1_556
O(20) H(22A) 2.9969 yes 1_545
O(20) H(23B) 3.4434 yes 1_545
O(20) H(24B) 2.6956 yes 1_545
O(20) H(35) 2.6102 yes .
O(20) H(41B) 3.0355 yes 1_556
O(21) H(4B) 2.9784 yes 1_656
O(21) H(6B) 3.5390 yes 1_656
O(21) H(15) 3.5078 yes 1_646
O(21) H(16) 2.6651 yes 1_646
O(21) H(22B) 3.0425 yes 1_645
O(21) H(33) 3.0278 yes 1_655
O(21) H(34) 2.8011 yes 1_655
O(22) H(2A) 3.2264 yes 1_656
O(22) H(6B) 3.2059 yes 1_656
O(22) H(15) 3.2953 yes 1_646
O(22) H(16) 2.7367 yes 1_646
O(23) H(10) 3.2414 yes 1_545
O(23) H(12A) 3.1568 yes 1_545
O(23) H(18) 3.2971 yes 1_545
O(23) H(38A) 3.1854 yes .
O(23) H(38B) 3.0840 yes .
O(23) H(44) 3.4181 yes .
O(24) H(33) 3.0918 yes 1_655
O(24) H(38A) 3.4561 yes .
O(24) H(38B) 2.4132 yes .
O(24) H(44) 2.5138 yes .
N(1) H(24A) 2.8729 yes .
N(1) H(26) 3.1249 yes .
N(2) H(2A) 3.5531 yes .
N(2) H(2B) 2.8153 yes .
N(2) H(8) 2.9716 yes .
N(3) H(60A) 2.6698 yes .
N(3) H(62) 2.8946 yes .
N(4) H(38A) 3.4953 yes .
N(4) H(38B) 2.9910 yes .
N(4) H(44) 3.3316 yes .
C(1) H(20A) 3.4964 yes 1_554
C(2) H(53) 3.3939 yes .
C(3) H(17) 3.3407 yes 1_545
C(3) H(53) 3.4120 yes .
C(3) H(57B) 3.5167 yes 1_554
C(3) H(58A) 3.4984 yes 1_554
C(4) H(34) 3.4793 yes 1_554
C(4) H(59B) 3.5211 yes 1_554
C(5) H(20A) 3.2658 yes 1_554
C(6) H(20A) 3.2996 yes 1_554
C(6) H(60B) 3.5721 yes 1_454
C(7) H(20A) 3.2098 yes 1_554
C(7) H(21A) 3.3224 yes 1_554
C(7) H(53) 2.8364 yes .
C(8) H(53) 3.3629 yes .
C(9) H(70) 3.1997 yes 1_464
C(12) H(30C) 3.1048 yes 1_565
C(13) H(21A) 3.5480 yes 1_554
C(14) H(39A) 3.2824 yes 1_465
C(14) H(40B) 3.2628 yes 1_465
C(15) H(40B) 3.5688 yes 1_465
C(15) H(41A) 3.3321 yes 1_465
C(16) H(21A) 3.4504 yes 1_554
C(16) H(22B) 3.3922 yes 1_554
C(16) H(30A) 3.5987 yes 1_565
C(16) H(30B) 3.2337 yes 1_565
C(17) H(3B) 3.2890 yes 1_565
C(17) H(21A) 3.1147 yes 1_554
C(17) H(30A) 3.0675 yes 1_565
C(17) H(30B) 3.3448 yes 1_565
C(17) H(42B) 3.3162 yes 1_565
C(18) H(21A) 3.1664 yes 1_554
C(18) H(30A) 3.3549 yes 1_565
C(18) H(42B) 3.3340 yes 1_565
C(19) H(5B) 3.5574 yes 1_556
C(19) H(68) 3.5557 yes 1_565
C(19) H(69) 3.5901 yes 1_565
C(20) H(5B) 3.3626 yes 1_556
C(20) H(6A) 3.5292 yes 1_556
C(20) H(40A) 3.4735 yes 1_566
C(20) H(41B) 3.2752 yes 1_566
C(20) H(42B) 3.4216 yes 1_566
C(20) H(69) 3.5377 yes 1_565
C(21) H(42B) 3.0996 yes 1_566
C(21) H(71) 2.9941 yes 1_465
C(21) H(72) 3.4670 yes 1_465
C(22) H(34) 2.9722 yes 1_565
C(22) H(42B) 3.3689 yes 1_566
C(22) H(72) 3.3024 yes 1_465
C(23) H(34) 2.8719 yes 1_565
C(23) H(35) 3.4884 yes 1_565
C(23) H(72) 3.3535 yes 1_465
C(24) H(65) 3.5737 yes 1_565
C(24) H(68) 3.0740 yes 1_565
C(25) H(5A) 3.5401 yes 1_556
C(27) H(47) 3.5604 yes .
C(27) H(59A) 3.3831 yes .
C(27) H(69) 3.5414 yes 1_565
C(30) H(12C) 3.1488 yes 1_545
C(31) H(5A) 3.1397 yes 1_556
C(32) H(5A) 3.0297 yes 1_556
C(32) H(46) 3.4545 yes 1_455
C(33) H(5A) 2.8529 yes 1_556
C(33) H(12B) 3.3637 yes 1_545
C(34) H(4A) 3.3851 yes 1_556
C(34) H(4B) 3.1539 yes 1_556
C(34) H(5A) 2.7951 yes 1_556
C(34) H(12B) 3.2761 yes 1_545
C(34) H(22B) 3.3740 yes 1_545
C(34) H(23B) 2.7345 yes 1_545
C(35) H(4A) 3.1786 yes 1_556
C(35) H(5A) 2.9333 yes 1_556
C(35) H(12A) 3.4347 yes 1_545
C(35) H(23B) 2.9649 yes 1_545
C(36) H(5A) 3.1125 yes 1_556
C(36) H(12A) 3.5595 yes 1_545
C(37) H(18) 3.3983 yes 1_545
C(38) H(18) 3.5078 yes 1_545
C(38) H(52) 3.4876 yes 1_545
C(39) H(11) 3.5881 yes 1_645
C(39) H(14) 3.3500 yes 1_645
C(39) H(51) 3.5847 yes 1_545
C(39) H(52) 3.0407 yes 1_545
C(40) H(14) 3.2602 yes 1_645
C(40) H(20B) 3.2335 yes 1_544
C(40) H(52) 3.1480 yes 1_545
C(40) H(69) 3.2091 yes 1_554
C(41) H(15) 3.3679 yes 1_645
C(41) H(20B) 2.9961 yes 1_544
C(41) H(22A) 3.5926 yes 1_544
C(41) H(68) 3.5337 yes 1_554
C(41) H(69) 3.4491 yes 1_554
C(42) H(17) 3.4602 yes 1_545
C(42) H(20B) 3.3850 yes 1_544
C(42) H(21A) 3.3603 yes 1_544
C(42) H(22A) 3.2123 yes 1_544
C(42) H(57B) 3.5642 yes 1_554
C(43) H(17) 3.4323 yes 1_545
C(43) H(18) 3.3381 yes 1_545
C(45) H(29) 3.4322 yes 1_655
C(45) H(32) 3.4431 yes 1_655
C(45) H(56B) 3.2171 yes 1_554
C(45) H(57A) 3.1764 yes 1_554
C(46) H(32) 3.4419 yes 1_655
C(48) H(66A) 3.1492 yes 1_565
C(49) H(57A) 3.2158 yes 1_554
C(50) H(57A) 2.8679 yes 1_554
C(51) H(39B) 3.1155 yes 1_565
C(51) H(57A) 2.8473 yes 1_554
C(51) H(58B) 3.4957 yes 1_554
C(51) H(66B) 3.4151 yes 1_565
C(52) H(39B) 2.9990 yes 1_565
C(52) H(40A) 3.4795 yes 1_565
C(52) H(57A) 3.1752 yes 1_554
C(52) H(58A) 3.2104 yes 1_554
C(52) H(58B) 3.5948 yes 1_554
C(52) H(66B) 3.3094 yes 1_565
C(52) H(66C) 3.4114 yes 1_565
C(53) H(2B) 3.4753 yes .
C(53) H(3A) 3.0427 yes .
C(53) H(57A) 3.5178 yes 1_554
C(53) H(66B) 3.4973 yes 1_565
C(53) H(66C) 3.0751 yes 1_565
C(54) H(3A) 3.5911 yes .
C(54) H(57A) 3.5248 yes 1_554
C(54) H(66C) 3.5282 yes 1_565
C(57) H(3A) 3.5271 yes 1_556
C(57) H(42A) 3.5745 yes 1_556
C(58) H(3A) 3.4291 yes 1_556
C(59) H(4A) 3.5515 yes 1_556
C(59) H(69) 3.5984 yes 1_565
C(59) H(70) 3.4988 yes 1_565
C(60) H(6B) 3.5838 yes 1_656
C(60) H(70) 3.5258 yes 1_565
C(61) H(35) 3.3037 yes .
C(61) H(41A) 3.4120 yes 1_556
C(61) H(41B) 3.3323 yes 1_556
C(63) H(15) 3.3304 yes 1_646
C(63) H(16) 2.9913 yes 1_646
C(66) H(48C) 3.0846 yes 1_545
C(67) H(15) 3.4119 yes 1_646
C(68) H(15) 3.5997 yes 1_646
C(68) H(24B) 3.0526 yes 1_545
C(68) H(41B) 2.9221 yes 1_556
C(68) H(48B) 3.5284 yes 1_545
C(69) H(20B) 3.5482 yes 1_545
C(69) H(40B) 2.9038 yes 1_556
C(69) H(41B) 3.0293 yes 1_556
C(69) H(48B) 3.0008 yes 1_545
C(69) H(59A) 3.3140 yes 1_545
C(70) H(14) 3.3383 yes 1_646
C(70) H(15) 3.4893 yes 1_646
C(70) H(40B) 3.1922 yes 1_556
C(70) H(48A) 3.5235 yes 1_545
C(70) H(48B) 2.8334 yes 1_545
C(70) H(59A) 3.4442 yes 1_545
C(70) H(60B) 3.5633 yes 1_545
C(71) H(6A) 3.5907 yes 1_646
C(71) H(14) 3.5833 yes 1_646
C(71) H(15) 3.2744 yes 1_646
C(71) H(21B) 2.7837 yes 1_645
C(71) H(48A) 3.3198 yes 1_545
C(71) H(48B) 3.2013 yes 1_545
C(71) H(48C) 3.5325 yes 1_545
C(72) H(15) 3.2340 yes 1_646
C(72) H(21B) 3.1547 yes 1_645
C(72) H(22B) 3.5768 yes 1_645
C(72) H(23A) 3.4846 yes 1_645
C(72) H(48C) 3.4831 yes 1_545
H(2A) O(12) 3.2630 yes .
H(2A) O(22) 3.2264 yes 1_454
H(2A) N(2) 3.5531 yes .
H(2A) H(16) 2.9172 yes 1_545
H(2A) H(17) 3.5536 yes 1_545
H(2A) H(30B) 3.4008 yes .
H(2A) H(56A) 2.9862 yes 1_454
H(2B) O(11) 2.4990 yes .
H(2B) O(12) 2.7487 yes .
H(2B) N(2) 2.8153 yes .
H(2B) C(53) 3.4753 yes .
H(2B) H(53) 2.7274 yes .
H(2B) H(54) 3.5410 yes .
H(3A) C(53) 3.0427 yes .
H(3A) C(54) 3.5911 yes .
H(3A) C(57) 3.5271 yes 1_554
H(3A) C(58) 3.4291 yes 1_554
H(3A) H(53) 2.7711 yes .
H(3A) H(57A) 3.5543 yes 1_554
H(3A) H(57B) 3.0560 yes 1_554
H(3A) H(58A) 2.6436 yes 1_554
H(3B) O(13) 3.5145 yes .
H(3B) C(17) 3.2890 yes 1_545
H(3B) H(16) 3.3268 yes 1_545
H(3B) H(17) 2.4456 yes 1_545
H(3B) H(42A) 3.5834 yes .
H(3B) H(57B) 3.3431 yes 1_554
H(4A) C(34) 3.3851 yes 1_554
H(4A) C(35) 3.1786 yes 1_554
H(4A) C(59) 3.5515 yes 1_554
H(4A) H(34) 3.3568 yes 1_554
H(4A) H(35) 3.0094 yes 1_554
H(4A) H(57B) 2.9858 yes 1_554
H(4A) H(58A) 3.3162 yes 1_554
H(4A) H(59B) 2.7114 yes 1_554
H(4B) O(21) 2.9784 yes 1_454
H(4B) C(34) 3.1539 yes 1_554
H(4B) H(16) 2.9104 yes 1_545
H(4B) H(17) 3.4749 yes 1_545
H(4B) H(22B) 3.2793 yes 1_544
H(4B) H(34) 2.8829 yes 1_554
H(5A) O(7) 3.4392 yes 1_554
H(5A) C(25) 3.5401 yes 1_554
H(5A) C(31) 3.1397 yes 1_554
H(5A) C(32) 3.0297 yes 1_554
H(5A) C(33) 2.8529 yes 1_554
H(5A) C(34) 2.7951 yes 1_554
H(5A) C(35) 2.9333 yes 1_554
H(5A) C(36) 3.1125 yes 1_554
H(5A) H(33) 3.3438 yes 1_554
H(5A) H(34) 3.2512 yes 1_554
H(5A) H(35) 3.4589 yes 1_554
H(5B) O(7) 3.3401 yes 1_554
H(5B) O(10) 3.2851 yes 1_554
H(5B) C(19) 3.5574 yes 1_554
H(5B) C(20) 3.3626 yes 1_554
H(5B) H(20A) 2.5049 yes 1_554
H(5B) H(58A) 3.1004 yes 1_554
H(5B) H(59B) 3.2155 yes 1_554
H(6A) O(7) 2.8889 yes 1_554
H(6A) C(20) 3.5292 yes 1_554
H(6A) C(71) 3.5907 yes 1_464
H(6A) H(20A) 2.8388 yes 1_554
H(6A) H(21B) 3.1944 yes 1_554
H(6A) H(48A) 3.5549 yes 1_454
H(6A) H(71) 2.8025 yes 1_464
H(6B) O(17) 3.5445 yes 1_454
H(6B) O(21) 3.5390 yes 1_454
H(6B) O(22) 3.2059 yes 1_454
H(6B) C(60) 3.5838 yes 1_454
H(6B) H(60B) 2.8134 yes 1_454
H(8) O(11) 2.6680 yes .
H(8) O(12) 2.5805 yes .
H(8) N(2) 2.9716 yes .
H(8) H(53) 2.8269 yes .
H(10) O(23) 3.2414 yes 1_565
H(10) H(66C) 3.5360 yes 1_565
H(11) C(39) 3.5881 yes 1_465
H(11) H(39A) 3.2459 yes 1_465
H(11) H(39B) 3.0353 yes 1_465
H(11) H(51) 2.8629 yes 1_455
H(12A) O(23) 3.1568 yes 1_565
H(12A) C(35) 3.4347 yes 1_565
H(12A) C(36) 3.5595 yes 1_565
H(12A) H(23B) 3.4394 yes .
H(12A) H(30C) 3.2491 yes 1_565
H(12B) C(33) 3.3637 yes 1_565
H(12B) C(34) 3.2761 yes 1_565
H(12B) H(23B) 3.1542 yes .
H(12B) H(30C) 3.4140 yes 1_565
H(12B) H(34) 3.5063 yes 1_565
H(12C) C(30) 3.1488 yes 1_565
H(12C) H(30A) 3.3563 yes 1_565
H(12C) H(30B) 3.4645 yes 1_565
H(12C) H(30C) 2.2820 yes 1_565
H(12C) H(39A) 3.2699 yes 1_465
H(14) C(39) 3.3500 yes 1_465
H(14) C(40) 3.2602 yes 1_465
H(14) C(70) 3.3383 yes 1_464
H(14) C(71) 3.5833 yes 1_464
H(14) H(39A) 2.8777 yes 1_465
H(14) H(39B) 3.3901 yes 1_465
H(14) H(40B) 2.4927 yes 1_465
H(14) H(70) 3.2215 yes 1_464
H(15) O(21) 3.5078 yes 1_464
H(15) O(22) 3.2953 yes 1_464
H(15) C(41) 3.3679 yes 1_465
H(15) C(63) 3.3304 yes 1_464
H(15) C(67) 3.4119 yes 1_464
H(15) C(68) 3.5997 yes 1_464
H(15) C(70) 3.4893 yes 1_464
H(15) C(71) 3.2744 yes 1_464
H(15) C(72) 3.2340 yes 1_464
H(15) H(39A) 3.4863 yes 1_465
H(15) H(40B) 3.1180 yes 1_465
H(15) H(41A) 2.5785 yes 1_465
H(15) H(41B) 3.5991 yes 1_465
H(15) H(56B) 3.5193 yes 1_464
H(16) O(21) 2.6651 yes 1_464
H(16) O(22) 2.7367 yes 1_464
H(16) C(63) 2.9913 yes 1_464
H(16) H(2A) 2.9172 yes 1_565
H(16) H(3B) 3.3268 yes 1_565
H(16) H(4B) 2.9104 yes 1_565
H(16) H(22B) 3.2071 yes 1_554
H(16) H(30B) 3.3996 yes 1_565
H(17) O(13) 2.6326 yes 1_565
H(17) O(14) 3.3366 yes 1_565
H(17) C(3) 3.3407 yes 1_565
H(17) C(42) 3.4602 yes 1_565
H(17) C(43) 3.4323 yes 1_565
H(17) H(2A) 3.5536 yes 1_565
H(17) H(3B) 2.4456 yes 1_565
H(17) H(4B) 3.4749 yes 1_565
H(17) H(21A) 3.3871 yes 1_554
H(17) H(30A) 3.0263 yes 1_565
H(17) H(30B) 3.5565 yes 1_565
H(17) H(42A) 3.2993 yes 1_565
H(17) H(42B) 2.9905 yes 1_565
H(18) O(13) 2.6085 yes 1_565
H(18) O(14) 3.3303 yes 1_565
H(18) O(23) 3.2971 yes 1_565
H(18) C(37) 3.3983 yes 1_565
H(18) C(38) 3.5078 yes 1_565
H(18) C(43) 3.3381 yes 1_565
H(18) H(21A) 3.4743 yes 1_554
H(18) H(30A) 3.4998 yes 1_565
H(18) H(38A) 2.8378 yes 1_565
H(18) H(42B) 3.0385 yes 1_565
H(20A) O(1) 2.4792 yes 1_556
H(20A) O(2) 3.2019 yes 1_556
H(20A) C(1) 3.4964 yes 1_556
H(20A) C(5) 3.2658 yes 1_556
H(20A) C(6) 3.2996 yes 1_556
H(20A) C(7) 3.2098 yes 1_556
H(20A) H(5B) 2.5049 yes 1_556
H(20A) H(6A) 2.8388 yes 1_556
H(20A) H(40A) 3.4336 yes 1_566
H(20B) C(40) 3.2335 yes 1_566
H(20B) C(41) 2.9961 yes 1_566
H(20B) C(42) 3.3850 yes 1_566
H(20B) C(69) 3.5482 yes 1_565
H(20B) H(40A) 2.6764 yes 1_566
H(20B) H(40B) 3.5693 yes 1_566
H(20B) H(41B) 2.3281 yes 1_566
H(20B) H(42B) 2.8557 yes 1_566
H(20B) H(68) 3.2223 yes 1_565
H(20B) H(69) 2.8281 yes 1_565
H(21A) O(1) 3.4552 yes 1_556
H(21A) O(2) 3.0335 yes 1_556
H(21A) C(7) 3.3224 yes 1_556
H(21A) C(13) 3.5480 yes 1_556
H(21A) C(16) 3.4504 yes 1_556
H(21A) C(17) 3.1147 yes 1_556
H(21A) C(18) 3.1664 yes 1_556
H(21A) C(42) 3.3603 yes 1_566
H(21A) H(17) 3.3871 yes 1_556
H(21A) H(18) 3.4743 yes 1_556
H(21A) H(42B) 2.4267 yes 1_566
H(21A) H(71) 3.2978 yes 1_465
H(21B) O(1) 3.5352 yes 1_556
H(21B) C(71) 2.7837 yes 1_465
H(21B) C(72) 3.1547 yes 1_465
H(21B) H(6A) 3.1944 yes 1_556
H(21B) H(71) 2.0215 yes 1_465
H(21B) H(72) 2.7716 yes 1_465
H(22A) O(20) 2.9969 yes 1_565
H(22A) C(41) 3.5926 yes 1_566
H(22A) C(42) 3.2123 yes 1_566
H(22A) H(34) 3.1546 yes 1_565
H(22A) H(35) 3.2124 yes 1_565
H(22A) H(41B) 2.9894 yes 1_566
H(22A) H(42A) 2.9115 yes 1_566
H(22A) H(42B) 2.8080 yes 1_566
H(22B) O(21) 3.0425 yes 1_465
H(22B) C(16) 3.3922 yes 1_556
H(22B) C(34) 3.3740 yes 1_565
H(22B) C(72) 3.5768 yes 1_465
H(22B) H(4B) 3.2793 yes 1_566
H(22B) H(16) 3.2071 yes 1_556
H(22B) H(34) 2.4695 yes 1_565
H(22B) H(72) 2.8038 yes 1_465
H(23A) O(6) 3.1984 yes .
H(23A) C(72) 3.4846 yes 1_465
H(23A) H(34) 3.1120 yes 1_565
H(23A) H(72) 2.6387 yes 1_465
H(23B) O(6) 3.5331 yes .
H(23B) O(20) 3.4434 yes 1_565
H(23B) C(34) 2.7345 yes 1_565
H(23B) C(35) 2.9649 yes 1_565
H(23B) H(12A) 3.4394 yes .
H(23B) H(12B) 3.1542 yes .
H(23B) H(34) 2.2271 yes 1_565
H(23B) H(35) 2.6714 yes 1_565
H(24A) O(5) 2.5233 yes .
H(24A) O(6) 2.7293 yes .
H(24A) N(1) 2.8729 yes .
H(24A) H(65) 3.4717 yes 1_565
H(24A) H(68) 3.4622 yes 1_565
H(24B) O(20) 2.6956 yes 1_565
H(24B) C(68) 3.0526 yes 1_565
H(24B) H(41B) 3.3391 yes 1_566
H(24B) H(65) 2.8111 yes 1_565
H(24B) H(68) 2.1479 yes 1_565
H(24B) H(69) 3.5277 yes 1_565
H(26) O(5) 2.7071 yes .
H(26) O(6) 2.8774 yes .
H(26) N(1) 3.1249 yes .
H(28) O(14) 3.0273 yes .
H(28) H(47) 2.9299 yes .
H(28) H(54) 3.3721 yes .
H(29) O(15) 2.2656 yes 1_455
H(29) C(45) 3.4322 yes 1_455
H(29) H(46) 3.1107 yes 1_455
H(29) H(50) 2.7663 yes 1_455
H(30A) O(14) 2.6857 yes .
H(30A) C(16) 3.5987 yes 1_545
H(30A) C(17) 3.0675 yes 1_545
H(30A) C(18) 3.3549 yes 1_545
H(30A) H(12C) 3.3563 yes 1_545
H(30A) H(17) 3.0263 yes 1_545
H(30A) H(18) 3.4998 yes 1_545
H(30B) O(15) 2.7864 yes 1_455
H(30B) C(16) 3.2337 yes 1_545
H(30B) C(17) 3.3448 yes 1_545
H(30B) H(2A) 3.4008 yes .
H(30B) H(12C) 3.4645 yes 1_545
H(30B) H(16) 3.3996 yes 1_545
H(30B) H(17) 3.5565 yes 1_545
H(30B) H(56A) 3.4528 yes 1_454
H(30B) H(56B) 3.2422 yes 1_454
H(30C) O(15) 3.0801 yes 1_455
H(30C) C(12) 3.1048 yes 1_545
H(30C) H(12A) 3.2491 yes 1_545
H(30C) H(12B) 3.4140 yes 1_545
H(30C) H(12C) 2.2820 yes 1_545
H(32) O(15) 2.7977 yes 1_455
H(32) O(17) 3.2371 yes 1_455
H(32) C(45) 3.4431 yes 1_455
H(32) C(46) 3.4419 yes 1_455
H(32) H(44) 3.3509 yes 1_455
H(32) H(46) 2.5466 yes 1_455
H(33) O(17) 2.5783 yes 1_455
H(33) O(21) 3.0278 yes 1_455
H(33) O(24) 3.0918 yes 1_455
H(33) H(5A) 3.3438 yes 1_556
H(33) H(44) 3.4738 yes 1_455
H(33) H(64) 3.3454 yes 1_455
H(34) O(21) 2.8011 yes 1_455
H(34) C(4) 3.4793 yes 1_556
H(34) C(22) 2.9722 yes 1_545
H(34) C(23) 2.8719 yes 1_545
H(34) H(4A) 3.3568 yes 1_556
H(34) H(4B) 2.8829 yes 1_556
H(34) H(5A) 3.2512 yes 1_556
H(34) H(12B) 3.5063 yes 1_545
H(34) H(22A) 3.1546 yes 1_545
H(34) H(22B) 2.4695 yes 1_545
H(34) H(23A) 3.1120 yes 1_545
H(34) H(23B) 2.2271 yes 1_545
H(35) O(20) 2.6102 yes .
H(35) C(23) 3.4884 yes 1_545
H(35) C(61) 3.3037 yes .
H(35) H(4A) 3.0094 yes 1_556
H(35) H(5A) 3.4589 yes 1_556
H(35) H(22A) 3.2124 yes 1_545
H(35) H(23B) 2.6714 yes 1_545
H(35) H(59B) 3.2561 yes .
H(36) O(18) 2.5671 yes .
H(36) H(47) 3.5046 yes .
H(36) H(59B) 3.3044 yes .
H(38A) O(2) 2.7879 yes 1_545
H(38A) O(23) 3.1854 yes .
H(38A) O(24) 3.4561 yes .
H(38A) N(4) 3.4953 yes .
H(38A) H(18) 2.8378 yes 1_545
H(38A) H(52) 2.9796 yes 1_545
H(38B) O(23) 3.0840 yes .
H(38B) O(24) 2.4132 yes .
H(38B) N(4) 2.9910 yes .
H(39A) C(14) 3.2824 yes 1_645
H(39A) H(11) 3.2459 yes 1_645
H(39A) H(12C) 3.2699 yes 1_645
H(39A) H(14) 2.8777 yes 1_645
H(39A) H(15) 3.4863 yes 1_645
H(39B) C(51) 3.1155 yes 1_545
H(39B) C(52) 2.9990 yes 1_545
H(39B) H(11) 3.0353 yes 1_645
H(39B) H(14) 3.3901 yes 1_645
H(39B) H(51) 2.6317 yes 1_545
H(39B) H(52) 2.4064 yes 1_545
H(40A) O(2) 3.1108 yes 1_545
H(40A) C(20) 3.4735 yes 1_544
H(40A) C(52) 3.4795 yes 1_545
H(40A) H(20A) 3.4336 yes 1_544
H(40A) H(20B) 2.6764 yes 1_544
H(40A) H(52) 2.5525 yes 1_545
H(40A) H(69) 3.1298 yes 1_554
H(40B) O(3) 3.3415 yes 1_645
H(40B) C(14) 3.2628 yes 1_645
H(40B) C(15) 3.5688 yes 1_645
H(40B) C(69) 2.9038 yes 1_554
H(40B) C(70) 3.1922 yes 1_554
H(40B) H(14) 2.4927 yes 1_645
H(40B) H(15) 3.1180 yes 1_645
H(40B) H(20B) 3.5693 yes 1_544
H(40B) H(52) 3.4321 yes 1_545
H(40B) H(58B) 3.5390 yes 1_544
H(40B) H(69) 2.6790 yes 1_554
H(40B) H(70) 3.1883 yes 1_554
H(41A) O(19) 2.9872 yes 1_554
H(41A) C(15) 3.3321 yes 1_645
H(41A) C(61) 3.4120 yes 1_554
H(41A) H(15) 2.5785 yes 1_645
H(41A) H(56B) 2.8787 yes 1_554
H(41B) O(19) 3.3967 yes 1_554
H(41B) O(20) 3.0355 yes 1_554
H(41B) C(20) 3.2752 yes 1_544
H(41B) C(61) 3.3323 yes 1_554
H(41B) C(68) 2.9221 yes 1_554
H(41B) C(69) 3.0293 yes 1_554
H(41B) H(15) 3.5991 yes 1_645
H(41B) H(20B) 2.3281 yes 1_544
H(41B) H(22A) 2.9894 yes 1_544
H(41B) H(24B) 3.3391 yes 1_544
H(41B) H(68) 2.6367 yes 1_554
H(41B) H(69) 2.8345 yes 1_554
H(42A) O(19) 3.1219 yes 1_554
H(42A) C(57) 3.5745 yes 1_554
H(42A) H(3B) 3.5834 yes .
H(42A) H(17) 3.2993 yes 1_545
H(42A) H(22A) 2.9115 yes 1_544
H(42A) H(56B) 3.4169 yes 1_554
H(42A) H(57B) 2.7166 yes 1_554
H(42B) O(2) 3.3330 yes 1_545
H(42B) C(17) 3.3162 yes 1_545
H(42B) C(18) 3.3340 yes 1_545
H(42B) C(20) 3.4216 yes 1_544
H(42B) C(21) 3.0996 yes 1_544
H(42B) C(22) 3.3689 yes 1_544
H(42B) H(17) 2.9905 yes 1_545
H(42B) H(18) 3.0385 yes 1_545
H(42B) H(20B) 2.8557 yes 1_544
H(42B) H(21A) 2.4267 yes 1_544
H(42B) H(22A) 2.8080 yes 1_544
H(44) O(23) 3.4181 yes .
H(44) O(24) 2.5138 yes .
H(44) N(4) 3.3316 yes .
H(44) H(32) 3.3509 yes 1_655
H(44) H(33) 3.4738 yes 1_655
H(46) O(8) 2.7266 yes 1_655
H(46) C(32) 3.4545 yes 1_655
H(46) H(29) 3.1107 yes 1_655
H(46) H(32) 2.5466 yes 1_655
H(47) O(9) 2.5351 yes .
H(47) C(27) 3.5604 yes .
H(47) H(28) 2.9299 yes .
H(47) H(36) 3.5046 yes .
H(48A) O(8) 2.8398 yes 1_655
H(48A) C(70) 3.5235 yes 1_565
H(48A) C(71) 3.3198 yes 1_565
H(48A) H(6A) 3.5549 yes 1_656
H(48A) H(71) 3.3550 yes 1_565
H(48B) O(9) 2.6245 yes .
H(48B) C(68) 3.5284 yes 1_565
H(48B) C(69) 3.0008 yes 1_565
H(48B) C(70) 2.8334 yes 1_565
H(48B) C(71) 3.2013 yes 1_565
H(48B) H(59A) 3.1915 yes .
H(48B) H(60A) 3.3516 yes .
H(48B) H(60B) 3.4409 yes .
H(48B) H(66A) 3.2448 yes 1_565
H(48B) H(69) 3.2989 yes 1_565
H(48B) H(70) 3.0404 yes 1_565
H(48C) O(9) 3.4742 yes .
H(48C) C(66) 3.0846 yes 1_565
H(48C) C(71) 3.5325 yes 1_565
H(48C) C(72) 3.4831 yes 1_565
H(48C) H(66A) 2.2830 yes 1_565
H(48C) H(66B) 3.1054 yes 1_565
H(48C) H(66C) 3.5473 yes 1_565
H(50) O(6) 3.1288 yes 1_655
H(50) O(8) 2.7467 yes 1_655
H(50) O(12) 3.1464 yes 1_655
H(50) H(29) 2.7663 yes 1_655
H(50) H(57A) 3.2284 yes 1_554
H(51) O(3) 2.9169 yes 1_655
H(51) O(6) 3.1092 yes 1_655
H(51) C(39) 3.5847 yes 1_565
H(51) H(11) 2.8629 yes 1_655
H(51) H(39B) 2.6317 yes 1_565
H(51) H(57A) 3.1924 yes 1_554
H(51) H(58B) 3.3112 yes 1_554
H(52) O(2) 2.9049 yes .
H(52) C(38) 3.4876 yes 1_565
H(52) C(39) 3.0407 yes 1_565
H(52) C(40) 3.1480 yes 1_565
H(52) H(38A) 2.9796 yes 1_565
H(52) H(39B) 2.4064 yes 1_565
H(52) H(40A) 2.5525 yes 1_565
H(52) H(40B) 3.4321 yes 1_565
H(52) H(58A) 3.0628 yes 1_554
H(52) H(58B) 3.4625 yes 1_554
H(53) O(1) 3.2668 yes .
H(53) O(2) 2.8252 yes .
H(53) O(11) 2.9479 yes .
H(53) C(2) 3.3939 yes .
H(53) C(3) 3.4120 yes .
H(53) C(7) 2.8364 yes .
H(53) C(8) 3.3629 yes .
H(53) H(2B) 2.7274 yes .
H(53) H(3A) 2.7711 yes .
H(53) H(8) 2.8269 yes .
H(53) H(66C) 3.0716 yes 1_565
H(54) O(11) 2.5629 yes .
H(54) H(2B) 3.5410 yes .
H(54) H(28) 3.3721 yes .
H(56A) O(3) 3.4737 yes 1_656
H(56A) O(4) 3.2162 yes 1_656
H(56A) O(12) 3.1922 yes 1_656
H(56A) H(2A) 2.9862 yes 1_656
H(56A) H(30B) 3.4528 yes 1_656
H(56B) O(15) 3.0078 yes 1_556
H(56B) O(16) 2.6718 yes 1_556
H(56B) C(45) 3.2171 yes 1_556
H(56B) H(15) 3.5193 yes 1_646
H(56B) H(30B) 3.2422 yes 1_656
H(56B) H(41A) 2.8787 yes 1_556
H(56B) H(42A) 3.4169 yes 1_556
H(57A) O(15) 3.1315 yes 1_556
H(57A) O(16) 3.2500 yes 1_556
H(57A) C(45) 3.1764 yes 1_556
H(57A) C(49) 3.2158 yes 1_556
H(57A) C(50) 2.8679 yes 1_556
H(57A) C(51) 2.8473 yes 1_556
H(57A) C(52) 3.1752 yes 1_556
H(57A) C(53) 3.5178 yes 1_556
H(57A) C(54) 3.5248 yes 1_556
H(57A) H(3A) 3.5543 yes 1_556
H(57A) H(50) 3.2284 yes 1_556
H(57A) H(51) 3.1924 yes 1_556
H(57B) O(16) 3.1505 yes 1_556
H(57B) C(3) 3.5167 yes 1_556
H(57B) C(42) 3.5642 yes 1_556
H(57B) H(3A) 3.0560 yes 1_556
H(57B) H(3B) 3.3431 yes 1_556
H(57B) H(4A) 2.9858 yes 1_556
H(57B) H(42A) 2.7166 yes 1_556
H(58A) C(3) 3.4984 yes 1_556
H(58A) C(52) 3.2104 yes 1_556
H(58A) H(3A) 2.6436 yes 1_556
H(58A) H(4A) 3.3162 yes 1_556
H(58A) H(5B) 3.1004 yes 1_556
H(58A) H(52) 3.0628 yes 1_556
H(58B) O(3) 2.8321 yes 1_656
H(58B) C(51) 3.4957 yes 1_556
H(58B) C(52) 3.5948 yes 1_556
H(58B) H(40B) 3.5390 yes 1_566
H(58B) H(51) 3.3112 yes 1_556
H(58B) H(52) 3.4625 yes 1_556
H(58B) H(69) 3.4371 yes 1_565
H(58B) H(70) 2.9358 yes 1_565
H(59A) O(9) 2.8647 yes .
H(59A) O(10) 3.2042 yes .
H(59A) C(27) 3.3831 yes .
H(59A) C(69) 3.3140 yes 1_565
H(59A) C(70) 3.4442 yes 1_565
H(59A) H(48B) 3.1915 yes .
H(59A) H(69) 2.7346 yes 1_565
H(59A) H(70) 3.0016 yes 1_565
H(59B) C(4) 3.5211 yes 1_556
H(59B) H(4A) 2.7114 yes 1_556
H(59B) H(5B) 3.2155 yes 1_556
H(59B) H(35) 3.2561 yes .
H(59B) H(36) 3.3044 yes .
H(60A) O(17) 2.6866 yes .
H(60A) O(18) 2.4315 yes .
H(60A) N(3) 2.6698 yes .
H(60A) H(48B) 3.3516 yes .
H(60B) O(4) 3.0427 yes 1_656
H(60B) O(17) 3.4468 yes .
H(60B) C(6) 3.5721 yes 1_656
H(60B) C(70) 3.5633 yes 1_565
H(60B) H(6B) 2.8134 yes 1_656
H(60B) H(48B) 3.4409 yes .
H(60B) H(70) 2.7758 yes 1_565
H(62) O(17) 2.6934 yes .
H(62) O(18) 2.4144 yes .
H(62) N(3) 2.8946 yes .
H(64) H(33) 3.3454 yes 1_655
H(65) O(5) 3.5539 yes 1_545
H(65) C(24) 3.5737 yes 1_545
H(65) H(24A) 3.4717 yes 1_545
H(65) H(24B) 2.8111 yes 1_545
H(66A) C(48) 3.1492 yes 1_545
H(66A) H(48B) 3.2448 yes 1_545
H(66A) H(48C) 2.2830 yes 1_545
H(66B) C(51) 3.4151 yes 1_545
H(66B) C(52) 3.3094 yes 1_545
H(66B) C(53) 3.4973 yes 1_545
H(66B) H(48C) 3.1054 yes 1_545
H(66C) O(5) 2.9662 yes 1_545
H(66C) C(52) 3.4114 yes 1_545
H(66C) C(53) 3.0751 yes 1_545
H(66C) C(54) 3.5282 yes 1_545
H(66C) H(10) 3.5360 yes 1_545
H(66C) H(48C) 3.5473 yes 1_545
H(66C) H(53) 3.0716 yes 1_545
H(68) O(10) 3.2595 yes 1_545
H(68) C(19) 3.5557 yes 1_545
H(68) C(24) 3.0740 yes 1_545
H(68) C(41) 3.5337 yes 1_556
H(68) H(20B) 3.2223 yes 1_545
H(68) H(24A) 3.4622 yes 1_545
H(68) H(24B) 2.1479 yes 1_545
H(68) H(41B) 2.6367 yes 1_556
H(69) O(9) 3.4777 yes 1_545
H(69) O(10) 2.7114 yes 1_545
H(69) C(19) 3.5901 yes 1_545
H(69) C(20) 3.5377 yes 1_545
H(69) C(27) 3.5414 yes 1_545
H(69) C(40) 3.2091 yes 1_556
H(69) C(41) 3.4491 yes 1_556
H(69) C(59) 3.5984 yes 1_545
H(69) H(20B) 2.8281 yes 1_545
H(69) H(24B) 3.5277 yes 1_545
H(69) H(40A) 3.1298 yes 1_556
H(69) H(40B) 2.6790 yes 1_556
H(69) H(41B) 2.8345 yes 1_556
H(69) H(48B) 3.2989 yes 1_545
H(69) H(58B) 3.4371 yes 1_545
H(69) H(59A) 2.7346 yes 1_545
H(70) O(3) 2.9910 yes 1_646
H(70) O(4) 2.9033 yes 1_646
H(70) C(9) 3.1997 yes 1_646
H(70) C(59) 3.4988 yes 1_545
H(70) C(60) 3.5258 yes 1_545
H(70) H(14) 3.2215 yes 1_646
H(70) H(40B) 3.1883 yes 1_556
H(70) H(48B) 3.0404 yes 1_545
H(70) H(58B) 2.9358 yes 1_545
H(70) H(59A) 3.0016 yes 1_545
H(70) H(60B) 2.7758 yes 1_545
H(71) O(4) 3.4275 yes 1_646
H(71) O(7) 3.5074 yes 1_645
H(71) C(21) 2.9941 yes 1_645
H(71) H(6A) 2.8025 yes 1_646
H(71) H(21A) 3.2978 yes 1_645
H(71) H(21B) 2.0215 yes 1_645
H(71) H(48A) 3.3550 yes 1_545
H(72) C(21) 3.4670 yes 1_645
H(72) C(22) 3.3024 yes 1_645
H(72) C(23) 3.3535 yes 1_645
H(72) H(21B) 2.7716 yes 1_645
H(72) H(22B) 2.8038 yes 1_645
H(72) H(23A) 2.6387 yes 1_645

loop_
_geom_torsion_atom_site_label_1
_geom_torsion_atom_site_label_2
_geom_torsion_atom_site_label_3
_geom_torsion_atom_site_label_4
_geom_torsion
_geom_torsion_publ_flag
C(1) O(1) C(7) C(8) -9.8(6) no
C(7) O(1) C(1) O(4) 42.9(5) no
C(7) O(1) C(1) C(2) -79.3(5) no
C(7) O(1) C(1) C(6) 158.2(3) no
C(1) O(4) C(9) C(8) 8.3(6) no
C(9) O(4) C(1) O(1) -42.2(6) no
C(9) O(4) C(1) C(2) 80.0(5) no
C(9) O(4) C(1) C(6) -156.8(4) no
C(19) O(7) C(25) C(26) 19.6(5) no
C(25) O(7) C(19) O(10) -51.6(5) no
C(25) O(7) C(19) C(24) 71.3(4) no
C(19) O(10) C(27) C(26) -10.4(6) no
C(27) O(10) C(19) O(7) 46.6(6) no
C(27) O(10) C(19) C(24) -75.2(5) no
C(37) O(13) C(43) C(44) 11.0(6) no
C(43) O(13) C(37) O(16) -45.3(5) no
C(43) O(13) C(37) C(38) 77.7(5) no
C(43) O(13) C(37) C(42) -159.0(4) no
C(37) O(16) C(45) C(44) -15.9(5) no
C(45) O(16) C(37) O(13) 47.9(5) no
C(45) O(16) C(37) C(38) -75.4(5) no
C(55) O(19) C(61) C(62) 13.8(6) no
C(61) O(19) C(55) O(22) -45.6(5) no
C(61) O(19) C(55) C(60) 76.6(5) no
C(55) O(22) C(63) C(62) -9.8(6) no
C(63) O(22) C(55) O(19) 43.0(6) no
C(63) O(22) C(55) C(56) 158.1(4) no
C(63) O(22) C(55) C(60) -79.1(5) no
O(5) N(1) C(11) C(10) 35.5(5) no
O(5) N(1) C(11) C(12) -86.6(5) no
O(6) N(1) C(11) C(10) -149.3(3) no
O(6) N(1) C(11) C(12) 88.6(4) no
O(11) N(2) C(29) C(28) 36.5(5) no
O(11) N(2) C(29) C(30) -84.6(4) no
O(12) N(2) C(29) C(28) -145.1(3) no
O(12) N(2) C(29) C(30) 93.7(4) no
O(17) N(3) C(47) C(46) 62.3(4) no
O(17) N(3) C(47) C(48) -57.9(5) no
O(18) N(3) C(47) C(46) -120.1(4) no
O(18) N(3) C(47) C(48) 119.6(4) no
O(23) N(4) C(65) C(64) -150.9(5) no
O(23) N(4) C(65) C(66) 87.7(6) no
O(24) N(4) C(65) C(64) 32.3(6) no
O(24) N(4) C(65) C(66) -89.1(5) no
O(1) C(1) C(2) C(3) -65.3(4) no
O(1) C(1) C(6) C(5) 67.0(5) no
C(2) C(1) C(6) C(5) -53.9(6) no
C(6) C(1) C(2) C(3) 53.1(5) no
C(1) C(2) C(3) C(4) -54.1(5) no
C(2) C(3) C(4) C(5) 56.2(6) no
C(3) C(4) C(5) C(6) -56.7(6) no
C(4) C(5) C(6) C(1) 55.3(5) no
O(1) C(7) C(8) C(9) -25.4(6) no
O(1) C(7) C(8) C(10) -155.4(3) no
O(2) C(7) C(8) C(9) 155.1(4) no
O(2) C(7) C(8) C(10) 25.1(6) no
C(7) C(8) C(9) O(3) -156.9(4) no
C(7) C(8) C(9) O(4) 26.2(6) no
C(7) C(8) C(10) C(13) 62.7(5) no
C(9) C(8) C(10) C(11) 62.5(5) no
C(9) C(8) C(10) C(13) -66.5(6) no
C(10) C(8) C(9) O(3) -29.5(7) no
C(10) C(8) C(9) O(4) 153.6(4) no
C(8) C(10) C(11) N(1) 55.6(4) no
C(8) C(10) C(13) C(14) 69.8(6) no
C(8) C(10) C(13) C(18) -111.4(4) no
C(11) C(10) C(13) C(14) -60.8(5) no
C(11) C(10) C(13) C(18) 118.0(4) no
C(13) C(10) C(11) C(12) -56.0(4) no
C(14) C(13) C(18) C(17) -1.4(7) no
C(18) C(13) C(14) C(15) 0.8(7) no
C(13) C(14) C(15) C(16) 1.0(8) no
C(14) C(15) C(16) C(17) -2.0(8) no
C(15) C(16) C(17) C(18) 1.3(8) no
C(16) C(17) C(18) C(13) 0.4(7) no
O(7) C(19) C(20) C(21) -67.6(4) no
O(7) C(19) C(24) C(23) 64.4(4) no
C(20) C(19) C(24) C(23) -54.8(5) no
C(24) C(19) C(20) C(21) 52.8(5) no
C(19) C(20) C(21) C(22) -54.0(5) no
C(20) C(21) C(22) C(23) 55.9(5) no
C(21) C(22) C(23) C(24) -56.9(6) no
C(22) C(23) C(24) C(19) 56.9(5) no
O(7) C(25) C(26) C(27) 17.8(6) no
O(7) C(25) C(26) C(28) 145.1(4) no
O(8) C(25) C(26) C(28) -34.6(6) no
C(25) C(26) C(27) O(9) 156.7(5) no
C(25) C(26) C(27) O(10) -22.7(6) no
C(25) C(26) C(28) C(29) 73.0(5) no
C(25) C(26) C(28) C(31) -53.3(5) no
C(27) C(26) C(28) C(29) -157.4(4) no
C(27) C(26) C(28) C(31) 76.3(5) no
C(28) C(26) C(27) O(9) 26.2(7) no
C(28) C(26) C(27) O(10) -153.2(4) no
C(26) C(28) C(29) N(2) 53.4(6) no
C(26) C(28) C(31) C(32) 85.9(4) no
C(26) C(28) C(31) C(36) -94.6(5) no
C(29) C(28) C(31) C(32) -41.9(6) no
C(29) C(28) C(31) C(36) 137.6(4) no
C(31) C(28) C(29) C(30) -62.9(5) no
C(32) C(31) C(36) C(35) -2.8(6) no
C(36) C(31) C(32) C(33) 2.9(6) no
C(31) C(32) C(33) C(34) -1.2(6) no
C(32) C(33) C(34) C(35) -0.8(6) no
C(33) C(34) C(35) C(36) 0.8(6) no
C(34) C(35) C(36) C(31) 1.0(6) no
O(16) C(37) C(38) C(39) -62.6(4) no
O(16) C(37) C(42) C(41) 66.9(4) no
C(38) C(37) C(42) C(41) -54.7(6) no
C(42) C(37) C(38) C(39) 55.9(5) no
C(37) C(38) C(39) C(40) -57.0(5) no
C(38) C(39) C(40) C(41) 56.9(6) no
C(39) C(40) C(41) C(42) -55.4(6) no
C(40) C(41) C(42) C(37) 53.8(5) no
O(13) C(43) C(44) C(45) 22.8(6) no
O(13) C(43) C(44) C(46) 151.4(4) no
O(14) C(43) C(44) C(45) -156.2(5) no
O(14) C(43) C(44) C(46) -27.6(7) no
C(43) C(44) C(45) O(15) 159.3(4) no
C(43) C(44) C(45) O(16) -20.4(6) no
C(43) C(44) C(46) C(47) 60.2(5) no
C(43) C(44) C(46) C(49) -64.9(6) no
C(45) C(44) C(46) C(49) 66.5(5) no
C(46) C(44) C(45) O(15) 26.5(6) no
C(46) C(44) C(45) O(16) -153.2(4) no
C(44) C(46) C(47) N(3) 47.5(5) no
C(44) C(46) C(49) C(50) -106.4(4) no
C(44) C(46) C(49) C(54) 73.7(6) no
C(47) C(46) C(49) C(50) 125.2(4) no
C(47) C(46) C(49) C(54) -54.7(5) no
C(49) C(46) C(47) C(48) -67.9(4) no
C(50) C(49) C(54) C(53) 1.0(6) no
C(54) C(49) C(50) C(51) -1.8(6) no
C(49) C(50) C(51) C(52) 0.4(7) no
C(50) C(51) C(52) C(53) 1.9(7) no
C(51) C(52) C(53) C(54) -2.8(7) no
C(52) C(53) C(54) C(49) 1.3(7) no
O(19) C(55) C(56) C(57) -66.0(5) no
O(19) C(55) C(60) C(59) 63.4(4) no
C(56) C(55) C(60) C(59) -54.6(5) no
C(60) C(55) C(56) C(57) 54.5(6) no
C(55) C(56) C(57) C(58) -55.3(5) no
C(56) C(57) C(58) C(59) 56.1(5) no
C(57) C(58) C(59) C(60) -56.6(6) no
C(58) C(59) C(60) C(55) 55.7(5) no
O(19) C(61) C(62) C(63) 21.1(6) no
O(19) C(61) C(62) C(64) 150.0(4) no
O(20) C(61) C(62) C(63) -159.9(4) no
O(20) C(61) C(62) C(64) -31.0(7) no
C(61) C(62) C(63) O(21) 156.4(5) no
C(61) C(62) C(63) O(22) -23.2(6) no
C(61) C(62) C(64) C(65) 67.0(5) no
C(61) C(62) C(64) C(67) -61.6(5) no
C(63) C(62) C(64) C(67) 68.9(6) no
C(64) C(62) C(63) O(21) 24.9(7) no
C(64) C(62) C(63) O(22) -154.8(4) no
C(62) C(64) C(65) N(4) 61.9(6) no
C(62) C(64) C(67) C(68) 76.8(5) no
C(62) C(64) C(67) C(72) -104.1(5) no
C(65) C(64) C(67) C(68) -52.0(6) no
C(65) C(64) C(67) C(72) 127.1(5) no
C(67) C(64) C(65) C(66) -52.1(6) no
C(68) C(67) C(72) C(71) -1.1(8) no
C(72) C(67) C(68) C(69) 1.1(7) no
C(67) C(68) C(69) C(70) -0.3(7) no
C(68) C(69) C(70) C(71) -0.3(7) no
C(69) C(70) C(71) C(72) 0.3(10) no
C(70) C(71) C(72) C(67) 0.5(11) no
